data_4073856
loop_
_publ_author_name
'Xiang, Li'
'Wang, Qiuwen'
'Song, Haibin'
'Zi, Guofu'

_publ_section_title
;
 Synthesis, Structural Characterization, and Reactivity of
 Organolanthanides Derived from a New Chiral Ligand,
 (R)-Bis(pyrrol-2-ylmethyleneamino)-1,1&#x2018;-binaphthyl
;
_journal_issue 22
_journal_name_full Organometallics
_journal_page_first 5323
_journal_paper_doi 10.1021/om7006826
_journal_volume 26
_journal_year 2007
_chemical_absolute_configuration rmad
_chemical_formula_moiety 'C98.67 H69.33 N12 Yb2'
_chemical_formula_sum 'C98.67 H69.33 N12 Yb2'
_chemical_formula_weight 1769.07
_chemical_name_systematic
; 
 ? 
;
_space_group_IT_number 5
_symmetry_cell_setting monoclinic
_symmetry_space_group_name_Hall 'C 2y'
_symmetry_space_group_name_H-M 'C 1 2 1'
_atom_sites_solution_hydrogens geom
_atom_sites_solution_primary direct
_atom_sites_solution_secondary difmap
_audit_creation_method SHELXL-97
_cell_angle_alpha 90.00
_cell_angle_beta 111.308(3)
_cell_angle_gamma 90.00
_cell_formula_units_Z 6
_cell_length_a 25.536(3)
_cell_length_b 22.103(2)
_cell_length_c 25.583(3)
_cell_measurement_reflns_used 15337
_cell_measurement_temperature 113(2)
_cell_measurement_theta_max 27.9
_cell_measurement_theta_min 1.7
_cell_volume 13453(3)
_computing_cell_refinement CrystalClear
_computing_data_collection CrystalClear
_computing_data_reduction CrystalClear
_computing_publication_material 'CrystalStructure 3.7.0'
_computing_structure_refinement 'SHELXL-97 (Sheldrick, 1997)'
_computing_structure_solution 'SHELXS-97 (Sheldrick, 1990)'
_diffrn_ambient_temperature 113(2)
_diffrn_detector_area_resol_mean 7.31
_diffrn_measured_fraction_theta_full 0.994
_diffrn_measured_fraction_theta_max 0.994
_diffrn_measurement_device_type 'Rigaku Saturn'
_diffrn_measurement_method \w
_diffrn_radiation_monochromator confocal
_diffrn_radiation_source 'rotating anode'
_diffrn_radiation_type MoK\a
_diffrn_radiation_wavelength 0.71070
_diffrn_reflns_av_R_equivalents 0.0645
_diffrn_reflns_av_sigmaI/netI 0.1059
_diffrn_reflns_limit_h_max 33
_diffrn_reflns_limit_h_min -32
_diffrn_reflns_limit_k_max 28
_diffrn_reflns_limit_k_min -28
_diffrn_reflns_limit_l_max 33
_diffrn_reflns_limit_l_min -33
_diffrn_reflns_number 63422
_diffrn_reflns_theta_full 27.87
_diffrn_reflns_theta_max 27.87
_diffrn_reflns_theta_min 1.61
_exptl_absorpt_coefficient_mu 2.124
_exptl_absorpt_correction_T_max 0.8157
_exptl_absorpt_correction_T_min 0.7553
_exptl_absorpt_correction_type multi-scan
_exptl_absorpt_process_details 'Jacobson, R. (1998) Private communication'
_exptl_crystal_colour orange
_exptl_crystal_density_diffrn 1.310
_exptl_crystal_density_method 'not measured'
_exptl_crystal_description block
_exptl_crystal_F_000 5312
_exptl_crystal_size_max 0.14
_exptl_crystal_size_mid 0.12
_exptl_crystal_size_min 0.10
_platon_squeeze_details
;
;
_refine_diff_density_max 1.631
_refine_diff_density_min -1.306
_refine_diff_density_rms 0.134
_refine_ls_abs_structure_details 'Flack H D (1983), Acta Cryst. A39, 876-881'
_refine_ls_abs_structure_Flack 0.042(7)
_refine_ls_extinction_method none
_refine_ls_goodness_of_fit_ref 1.051
_refine_ls_hydrogen_treatment constr
_refine_ls_matrix_type full
_refine_ls_number_parameters 1512
_refine_ls_number_reflns 31053
_refine_ls_number_restraints 44
_refine_ls_restrained_S_all 1.051
_refine_ls_R_factor_all 0.0696
_refine_ls_R_factor_gt 0.0599
_refine_ls_shift/su_max 0.004
_refine_ls_shift/su_mean 0.000
_refine_ls_structure_factor_coef Fsqd
_refine_ls_weighting_details 'calc w=1/[\s^2^(Fo^2^)+(0.0372P)^2^+7.7536P] where P=(Fo^2^+2Fc^2^)/3'
_refine_ls_weighting_scheme calc
_refine_ls_wR_factor_gt 0.1203
_refine_ls_wR_factor_ref 0.1275
_reflns_number_gt 27015
_reflns_number_total 31053
_reflns_threshold_expression >2sigma(I)
_cod_data_source_file om7006826-file002.cif
_cod_data_source_block compound7
_cod_database_code 4073856

loop_
_symmetry_equiv_pos_as_xyz
'x, y, z'
'-x, y, -z'
'x+1/2, y+1/2, z'
'-x+1/2, y+1/2, -z'

loop_
_atom_site_label
_atom_site_type_symbol
_atom_site_fract_x
_atom_site_fract_y
_atom_site_fract_z
_atom_site_U_iso_or_equiv
_atom_site_adp_type
_atom_site_occupancy
_atom_site_symmetry_multiplicity
_atom_site_calc_flag
_atom_site_refinement_flags
Yb1 Yb 0.254231(12) 0.408477(15) 1.011078(12) 0.02449(7) Uani 1 1 d .
Yb2 Yb 0.176756(13) 0.413464(15) 0.822177(12) 0.02351(7) Uani 1 1 d .
Yb3 Yb 1.0000 0.79400(2) 0.5000 0.02447(10) Uani 1 2 d S
Yb4 Yb 1.0000 0.58641(2) 0.5000 0.02290(10) Uani 1 2 d S
N1 N 0.2408(3) 0.3821(3) 1.0976(3) 0.0277(15) Uani 1 1 d .
N2 N 0.3386(3) 0.4298(3) 1.0938(2) 0.0255(14) Uani 1 1 d .
N3 N 0.2108(3) 0.4895(3) 1.0402(3) 0.0274(15) Uani 1 1 d .
N4 N 0.3166(3) 0.3265(3) 1.0287(3) 0.0327(16) Uani 1 1 d .
N5 N 0.1062(3) 0.4703(3) 0.8595(3) 0.0303(15) Uani 1 1 d .
N6 N 0.0990(2) 0.4591(3) 0.7461(2) 0.0224(13) Uani 1 1 d .
N7 N 0.1668(3) 0.3670(3) 0.9021(3) 0.0317(16) Uani 1 1 d .
N8 N 0.2021(3) 0.5102(3) 0.7997(3) 0.0303(16) Uani 1 1 d .
N9 N 0.2698(3) 0.3492(3) 0.8527(3) 0.0255(14) Uani 1 1 d .
N10 N 0.2003(2) 0.3847(3) 0.7414(2) 0.0244(14) Uani 1 1 d .
N11 N 0.2490(3) 0.4490(3) 0.9067(3) 0.0299(15) Uani 1 1 d .
N12 N 0.1311(3) 0.3232(3) 0.7841(3) 0.0284(14) Uani 1 1 d .
N13 N 0.9332(2) 0.7517(3) 0.5432(2) 0.0227(13) Uani 1 1 d .
N14 N 0.9080(3) 0.8276(3) 0.4322(3) 0.0276(15) Uani 1 1 d .
N15 N 1.0358(2) 0.7019(3) 0.5561(2) 0.0226(13) Uani 1 1 d .
N16 N 1.0120(3) 0.8779(3) 0.4480(3) 0.0311(15) Uani 1 1 d .
N17 N 0.9831(3) 0.4951(3) 0.4430(3) 0.0278(15) Uani 1 1 d .
N18 N 1.0800(3) 0.5650(3) 0.4784(2) 0.0266(14) Uani 1 1 d .
C1 C 0.3229(3) 0.3704(4) 1.1828(3) 0.0259(17) Uani 1 1 d .
C2 C 0.2779(3) 0.3427(4) 1.1395(3) 0.0286(17) Uani 1 1 d .
C3 C 0.2739(4) 0.2804(4) 1.1348(3) 0.0308(18) Uani 1 1 d .
H3 H 0.2433 0.2628 1.1053 0.037 Uiso 1 1 calc R
C4 C 0.3127(4) 0.2440(4) 1.1714(3) 0.034(2) Uani 1 1 d .
H4 H 0.3091 0.2013 1.1673 0.041 Uiso 1 1 calc R
C5 C 0.3583(3) 0.2688(4) 1.2156(3) 0.0302(18) Uani 1 1 d .
C6 C 0.3646(3) 0.3326(4) 1.2213(3) 0.0293(18) Uani 1 1 d .
C7 C 0.4124(3) 0.3564(4) 1.2643(3) 0.0339(19) Uani 1 1 d .
H7 H 0.4160 0.3991 1.2690 0.041 Uiso 1 1 calc R
C8 C 0.4537(4) 0.3198(5) 1.2995(3) 0.037(2) Uani 1 1 d .
H8 H 0.4860 0.3367 1.3275 0.045 Uiso 1 1 calc R
C9 C 0.4471(4) 0.2566(5) 1.2931(4) 0.046(2) Uani 1 1 d .
H9 H 0.4753 0.2310 1.3177 0.055 Uiso 1 1 calc R
C10 C 0.4009(4) 0.2305(4) 1.2523(3) 0.038(2) Uani 1 1 d .
H10 H 0.3976 0.1878 1.2488 0.045 Uiso 1 1 calc R
C11 C 0.3295(3) 0.4378(4) 1.1841(3) 0.0282(18) Uani 1 1 d .
C12 C 0.3386(3) 0.4656(4) 1.1397(3) 0.0279(17) Uani 1 1 d .
C13 C 0.3448(4) 0.5308(4) 1.1389(4) 0.042(2) Uani 1 1 d .
H13 H 0.3507 0.5497 1.1082 0.050 Uiso 1 1 calc R
C14 C 0.3422(4) 0.5638(4) 1.1806(4) 0.045(2) Uani 1 1 d .
H14 H 0.3463 0.6064 1.1794 0.054 Uiso 1 1 calc R
C15 C 0.3333(4) 0.5372(4) 1.2282(4) 0.043(2) Uani 1 1 d .
C16 C 0.3241(3) 0.4744(4) 1.2282(3) 0.0296(18) Uani 1 1 d .
C17 C 0.3109(4) 0.4494(4) 1.2728(3) 0.039(2) Uani 1 1 d .
H17 H 0.3041 0.4071 1.2733 0.047 Uiso 1 1 calc R
C18 C 0.3078(4) 0.4852(5) 1.3147(4) 0.044(2) Uani 1 1 d .
H18 H 0.2982 0.4677 1.3440 0.052 Uiso 1 1 calc R
C19 C 0.3185(4) 0.5477(4) 1.3158(4) 0.053(3) Uani 1 1 d .
H19 H 0.3173 0.5723 1.3458 0.063 Uiso 1 1 calc R
C20 C 0.3307(4) 0.5720(5) 1.2723(4) 0.051(3) Uani 1 1 d .
H20 H 0.3375 0.6143 1.2723 0.061 Uiso 1 1 calc R
C21 C 0.2149(4) 0.4229(4) 1.1153(3) 0.036(2) Uani 1 1 d .
H21A H 0.2098 0.4165 1.1498 0.044 Uiso 1 1 calc R
C22 C 0.1940(4) 0.4763(4) 1.0851(3) 0.0311(19) Uani 1 1 d .
C23 C 0.1652(4) 0.5246(4) 1.0954(4) 0.042(2) Uani 1 1 d .
H23 H 0.1498 0.5274 1.1240 0.050 Uiso 1 1 calc R
C24 C 0.1632(4) 0.5681(5) 1.0561(4) 0.052(3) Uani 1 1 d .
H24 H 0.1455 0.6065 1.0521 0.063 Uiso 1 1 calc R
C25 C 0.1911(3) 0.5460(4) 1.0240(3) 0.0301(18) Uani 1 1 d .
H25 H 0.1961 0.5675 0.9939 0.036 Uiso 1 1 calc R
C26 C 0.3769(3) 0.3891(4) 1.1025(3) 0.0306(19) Uani 1 1 d .
H26A H 0.4113 0.3937 1.1333 0.037 Uiso 1 1 calc R
C27 C 0.3691(4) 0.3368(4) 1.0670(3) 0.0310(18) Uani 1 1 d .
C28 C 0.4067(4) 0.2905(4) 1.0696(4) 0.040(2) Uani 1 1 d .
H28 H 0.4450 0.2877 1.0936 0.048 Uiso 1 1 calc R
C29 C 0.3759(4) 0.2496(4) 1.0296(4) 0.044(2) Uani 1 1 d .
H29 H 0.3895 0.2129 1.0199 0.053 Uiso 1 1 calc R
C30 C 0.3204(4) 0.2722(4) 1.0056(3) 0.036(2) Uani 1 1 d .
H30 H 0.2903 0.2523 0.9775 0.043 Uiso 1 1 calc R
C31 C 0.0299(3) 0.5265(4) 0.7897(3) 0.0244(16) Uani 1 1 d .
C32 C 0.0753(3) 0.5251(4) 0.8389(3) 0.0290(18) Uani 1 1 d .
C33 C 0.0948(4) 0.5785(4) 0.8720(3) 0.036(2) Uani 1 1 d .
H33 H 0.1270 0.5766 0.9055 0.043 Uiso 1 1 calc R
C34 C 0.0672(4) 0.6319(4) 0.8555(3) 0.036(2) Uani 1 1 d .
H34 H 0.0803 0.6673 0.8775 0.043 Uiso 1 1 calc R
C35 C 0.0194(3) 0.6350(4) 0.8059(3) 0.0317(18) Uani 1 1 d .
C36 C 0.0025(3) 0.5835(4) 0.7708(3) 0.0249(15) Uani 1 1 d .
C37 C -0.0417(3) 0.5900(4) 0.7178(3) 0.0307(17) Uani 1 1 d .
H37 H -0.0518 0.5566 0.6927 0.037 Uiso 1 1 calc R
C38 C -0.0698(3) 0.6435(4) 0.7024(3) 0.0279(17) Uani 1 1 d .
H38 H -0.1000 0.6467 0.6673 0.034 Uiso 1 1 calc R
C39 C -0.0543(3) 0.6940(5) 0.7385(3) 0.041(2) Uani 1 1 d .
H39 H -0.0745 0.7309 0.7274 0.049 Uiso 1 1 calc R
C40 C -0.0120(3) 0.6911(5) 0.7877(3) 0.040(2) Uani 1 1 d .
H40 H -0.0021 0.7258 0.8112 0.048 Uiso 1 1 calc R
C41 C 0.0080(3) 0.4713(4) 0.7548(3) 0.0287(17) Uani 1 1 d .
C42 C 0.0418(3) 0.4390(3) 0.7322(3) 0.0220(15) Uani 1 1 d .
C43 C 0.0228(4) 0.3876(4) 0.6985(3) 0.036(2) Uani 1 1 d .
H43 H 0.0474 0.3660 0.6849 0.043 Uiso 1 1 calc R
C44 C -0.0315(3) 0.3691(4) 0.6855(3) 0.0318(18) Uani 1 1 d .
H44 H -0.0447 0.3351 0.6615 0.038 Uiso 1 1 calc R
C45 C -0.0687(3) 0.3989(4) 0.7065(3) 0.0307(18) Uani 1 1 d .
C46 C -0.0483(3) 0.4490(4) 0.7428(3) 0.0321(19) Uani 1 1 d .
C47 C -0.0858(4) 0.4763(4) 0.7665(4) 0.044(2) Uani 1 1 d .
H47 H -0.0726 0.5084 0.7926 0.052 Uiso 1 1 calc R
C48 C -0.1417(4) 0.4563(5) 0.7517(4) 0.044(2) Uani 1 1 d .
H48 H -0.1663 0.4752 0.7671 0.053 Uiso 1 1 calc R
C49 C -0.1602(3) 0.4083(6) 0.7142(4) 0.051(2) Uani 1 1 d .
H49 H -0.1981 0.3953 0.7031 0.061 Uiso 1 1 calc R
C50 C -0.1245(4) 0.3790(5) 0.6926(4) 0.051(3) Uani 1 1 d .
H50 H -0.1378 0.3453 0.6683 0.061 Uiso 1 1 calc R
C51 C 0.1098(3) 0.4519(3) 0.9080(3) 0.0263(17) Uani 1 1 d .
H51 H 0.0918 0.4742 0.9284 0.032 Uiso 1 1 calc R
C52 C 0.1404(3) 0.3984(3) 0.9320(3) 0.0253(17) Uani 1 1 d .
C53 C 0.1449(3) 0.3679(4) 0.9814(3) 0.0291(17) Uani 1 1 d .
H53A H 0.1303 0.3803 1.0090 0.035 Uiso 1 1 calc R
C54 C 0.1755(3) 0.3154(4) 0.9816(3) 0.0318(19) Uani 1 1 d .
H54A H 0.1861 0.2851 1.0099 0.038 Uiso 1 1 calc R
C55 C 0.1876(4) 0.3156(4) 0.9324(4) 0.0328(19) Uani 1 1 d .
H55A H 0.2075 0.2846 0.9217 0.039 Uiso 1 1 calc R
C56 C 0.1097(4) 0.5121(4) 0.7319(3) 0.0288(19) Uani 1 1 d .
H56A H 0.0802 0.5341 0.7050 0.035 Uiso 1 1 calc R
C57 C 0.1633(3) 0.5389(4) 0.7545(3) 0.0247(16) Uani 1 1 d .
C58 C 0.1840(3) 0.5935(4) 0.7432(3) 0.0323(19) Uani 1 1 d .
H58 H 0.1646 0.6221 0.7151 0.039 Uiso 1 1 calc R
C59 C 0.2393(3) 0.5976(3) 0.7817(3) 0.0282(17) Uani 1 1 d .
H59 H 0.2654 0.6291 0.7844 0.034 Uiso 1 1 calc R
C60 C 0.2481(3) 0.5463(4) 0.8152(3) 0.0281(18) Uani 1 1 d .
H60 H 0.2823 0.5376 0.8453 0.034 Uiso 1 1 calc R
C61 C 0.2909(3) 0.3027(3) 0.7756(3) 0.0234(16) Uani 1 1 d .
C62 C 0.2802(3) 0.2967(4) 0.8247(3) 0.0264(16) Uani 1 1 d .
C63 C 0.2762(4) 0.2395(4) 0.8473(4) 0.039(2) Uani 1 1 d .
H63 H 0.2689 0.2368 0.8811 0.047 Uiso 1 1 calc R
C64 C 0.2828(4) 0.1868(4) 0.8201(3) 0.0401(19) Uani 1 1 d .
H64 H 0.2818 0.1483 0.8361 0.048 Uiso 1 1 calc R
C65 C 0.2912(3) 0.1913(4) 0.7683(3) 0.0329(17) Uani 1 1 d .
C66 C 0.2943(3) 0.2483(4) 0.7457(4) 0.0321(19) Uani 1 1 d .
C67 C 0.2974(3) 0.2528(4) 0.6915(3) 0.0298(18) Uani 1 1 d .
H67 H 0.2985 0.2915 0.6757 0.036 Uiso 1 1 calc R
C68 C 0.2988(3) 0.2010(4) 0.6619(3) 0.035(2) Uani 1 1 d .
H68 H 0.3004 0.2038 0.6254 0.042 Uiso 1 1 calc R
C69 C 0.2979(4) 0.1436(4) 0.6864(4) 0.039(2) Uani 1 1 d .
H69 H 0.3004 0.1080 0.6667 0.047 Uiso 1 1 calc R
C70 C 0.2936(4) 0.1389(4) 0.7372(4) 0.043(2) Uani 1 1 d .
H70 H 0.2921 0.1000 0.7524 0.052 Uiso 1 1 calc R
C71 C 0.2971(3) 0.3634(3) 0.7540(3) 0.0230(15) Uani 1 1 d .
C72 C 0.2514(3) 0.4023(4) 0.7359(3) 0.0251(16) Uani 1 1 d .
C73 C 0.2554(4) 0.4604(4) 0.7152(3) 0.0328(18) Uani 1 1 d .
H73 H 0.2236 0.4864 0.7034 0.039 Uiso 1 1 calc R
C74 C 0.3054(4) 0.4797(4) 0.7123(3) 0.0338(19) Uani 1 1 d .
H74 H 0.3074 0.5186 0.6973 0.041 Uiso 1 1 calc R
C75 C 0.3551(3) 0.4422(3) 0.7312(3) 0.0259(17) Uani 1 1 d .
C76 C 0.3496(3) 0.3843(4) 0.7528(3) 0.0276(17) Uani 1 1 d .
C77 C 0.3995(3) 0.3474(4) 0.7712(3) 0.0287(17) Uani 1 1 d .
H77 H 0.3980 0.3083 0.7860 0.034 Uiso 1 1 calc R
C78 C 0.4481(4) 0.3671(4) 0.7680(4) 0.040(2) Uani 1 1 d .
H78 H 0.4805 0.3420 0.7810 0.048 Uiso 1 1 calc R
C79 C 0.4515(4) 0.4239(4) 0.7456(4) 0.045(2) Uani 1 1 d .
H79 H 0.4859 0.4365 0.7427 0.053 Uiso 1 1 calc R
C80 C 0.4053(4) 0.4621(4) 0.7277(4) 0.041(2) Uani 1 1 d .
H80 H 0.4080 0.5011 0.7133 0.049 Uiso 1 1 calc R
C81 C 0.3085(3) 0.3660(4) 0.8984(3) 0.0254(16) Uani 1 1 d .
H81 H 0.3425 0.3436 0.9131 0.030 Uiso 1 1 calc R
C82 C 0.3002(3) 0.4194(4) 0.9277(3) 0.0245(16) Uani 1 1 d .
C83 C 0.3381(3) 0.4503(4) 0.9727(3) 0.0283(18) Uani 1 1 d .
H83A H 0.3757 0.4390 0.9942 0.034 Uiso 1 1 calc R
C84 C 0.3091(4) 0.5023(4) 0.9797(3) 0.0336(19) Uani 1 1 d .
H84A H 0.3233 0.5326 1.0076 0.040 Uiso 1 1 calc R
C85 C 0.2563(4) 0.5007(4) 0.9383(3) 0.0293(18) Uani 1 1 d .
H85A H 0.2286 0.5313 0.9324 0.035 Uiso 1 1 calc R
C86 C 0.1770(3) 0.3344(4) 0.7179(3) 0.0279(18) Uani 1 1 d .
H86A H 0.1858 0.3184 0.6876 0.033 Uiso 1 1 calc R
C87 C 0.1391(3) 0.3032(4) 0.7364(3) 0.0286(18) Uani 1 1 d .
C88 C 0.1081(4) 0.2503(4) 0.7171(4) 0.037(2) Uani 1 1 d .
H88 H 0.1065 0.2275 0.6850 0.044 Uiso 1 1 calc R
C89 C 0.0808(4) 0.2371(4) 0.7527(4) 0.044(2) Uani 1 1 d .
H89 H 0.0568 0.2037 0.7505 0.053 Uiso 1 1 calc R
C90 C 0.0953(4) 0.2828(4) 0.7929(4) 0.039(2) Uani 1 1 d .
H90 H 0.0818 0.2853 0.8229 0.047 Uiso 1 1 calc R
C91 C 0.8417(3) 0.8022(3) 0.5003(3) 0.0289(18) Uani 1 1 d .
C92 C 0.8872(3) 0.7862(4) 0.5480(3) 0.0248(16) Uani 1 1 d .
C93 C 0.8926(4) 0.8088(3) 0.6021(3) 0.0307(19) Uani 1 1 d .
H93 H 0.9217 0.7943 0.6347 0.037 Uiso 1 1 calc R
C94 C 0.8561(4) 0.8509(4) 0.6066(3) 0.0346(19) Uani 1 1 d .
H94 H 0.8604 0.8659 0.6427 0.042 Uiso 1 1 calc R
C95 C 0.8125(4) 0.8730(4) 0.5601(3) 0.0347(19) Uani 1 1 d .
C96 C 0.8042(3) 0.8472(4) 0.5061(3) 0.0337(19) Uani 1 1 d .
C97 C 0.7600(4) 0.8684(4) 0.4585(4) 0.044(2) Uani 1 1 d .
H97 H 0.7524 0.8500 0.4230 0.053 Uiso 1 1 calc R
C98 C 0.7264(4) 0.9182(5) 0.4644(4) 0.049(2) Uani 1 1 d .
H98 H 0.6980 0.9348 0.4323 0.059 Uiso 1 1 calc R
C99 C 0.7353(4) 0.9416(5) 0.5161(4) 0.056(3) Uani 1 1 d .
H99 H 0.7114 0.9729 0.5198 0.067 Uiso 1 1 calc R
C100 C 0.7785(4) 0.9208(4) 0.5635(4) 0.044(2) Uani 1 1 d .
H100 H 0.7849 0.9395 0.5988 0.052 Uiso 1 1 calc R
C101 C 0.8309(3) 0.7737(4) 0.4451(3) 0.0291(18) Uani 1 1 d .
C102 C 0.8580(3) 0.7930(4) 0.4107(3) 0.0329(19) Uani 1 1 d .
C103 C 0.8394(4) 0.7725(4) 0.3542(3) 0.038(2) Uani 1 1 d .
H103 H 0.8574 0.7875 0.3302 0.045 Uiso 1 1 calc R
C104 C 0.7973(3) 0.7327(4) 0.3337(3) 0.038(2) Uani 1 1 d .
H104 H 0.7848 0.7216 0.2952 0.045 Uiso 1 1 calc R
C105 C 0.7714(3) 0.7073(4) 0.3684(3) 0.036(2) Uani 1 1 d .
C106 C 0.7869(3) 0.7292(4) 0.4252(3) 0.0340(19) Uani 1 1 d .
C107 C 0.7614(3) 0.7047(4) 0.4600(3) 0.0335(19) Uani 1 1 d .
H107 H 0.7702 0.7201 0.4969 0.040 Uiso 1 1 calc R
C108 C 0.7233(4) 0.6579(5) 0.4408(4) 0.045(2) Uani 1 1 d .
H108 H 0.7065 0.6411 0.4651 0.054 Uiso 1 1 calc R
C109 C 0.7090(4) 0.6344(5) 0.3860(4) 0.052(3) Uani 1 1 d .
H109 H 0.6834 0.6016 0.3741 0.063 Uiso 1 1 calc R
C110 C 0.7313(4) 0.6585(5) 0.3512(4) 0.051(3) Uani 1 1 d .
H110 H 0.7207 0.6431 0.3141 0.061 Uiso 1 1 calc R
C111 C 0.9501(3) 0.7058(3) 0.5746(3) 0.0235(16) Uani 1 1 d .
H111 H 0.9281 0.6910 0.5949 0.028 Uiso 1 1 calc R
C112 C 1.0010(3) 0.6763(3) 0.5800(3) 0.0242(16) Uani 1 1 d .
C113 C 1.0260(3) 0.6243(3) 0.6103(3) 0.0228(15) Uani 1 1 d .
H11A H 1.0110 0.5992 0.6316 0.027 Uiso 1 1 calc R
C114 C 1.0779(3) 0.6164(4) 0.6029(3) 0.0306(18) Uani 1 1 d .
H11B H 1.1042 0.5845 0.6171 0.037 Uiso 1 1 calc R
C115 C 1.0825(3) 0.6657(3) 0.5703(3) 0.0228(16) Uani 1 1 d .
H11C H 1.1138 0.6730 0.5595 0.027 Uiso 1 1 calc R
C116 C 0.9128(4) 0.8744(4) 0.4024(3) 0.036(2) Uani 1 1 d .
H116 H 0.8802 0.8891 0.3732 0.043 Uiso 1 1 calc R
C117 C 0.9631(4) 0.9024(4) 0.4122(3) 0.036(2) Uani 1 1 d .
C118 C 0.9754(4) 0.9575(4) 0.3881(3) 0.042(2) Uani 1 1 d .
H118 H 0.9492 0.9834 0.3617 0.050 Uiso 1 1 calc R
C119 C 1.0321(4) 0.9644(4) 0.4111(4) 0.044(2) Uani 1 1 d .
H119 H 1.0533 0.9963 0.4035 0.053 Uiso 1 1 calc R
C120 C 1.0538(4) 0.9155(4) 0.4483(3) 0.0351(18) Uani 1 1 d .
H120 H 1.0924 0.9099 0.4705 0.042 Uiso 1 1 calc R
C121 C 0.9694(3) 0.3999(4) 0.4826(3) 0.0277(17) Uani 1 1 d .
C122 C 0.9468(3) 0.4468(3) 0.4443(3) 0.0248(16) Uani 1 1 d .
C123 C 0.8896(4) 0.4474(4) 0.4106(3) 0.035(2) Uani 1 1 d .
H123 H 0.8751 0.4786 0.3835 0.042 Uiso 1 1 calc R
C124 C 0.8543(3) 0.4034(5) 0.4163(4) 0.043(2) Uani 1 1 d .
H124 H 0.8157 0.4043 0.3929 0.051 Uiso 1 1 calc R
C125 C 0.8740(4) 0.3572(4) 0.4561(4) 0.043(2) Uani 1 1 d .
C126 C 0.9328(4) 0.3548(4) 0.4901(4) 0.039(2) Uani 1 1 d .
C127 C 0.9531(5) 0.3095(5) 0.5327(5) 0.056(3) Uani 1 1 d .
H127 H 0.9919 0.3070 0.5554 0.067 Uiso 1 1 calc R
C128 C 0.9148(5) 0.2694(5) 0.5399(6) 0.063(3) Uani 1 1 d .
H128 H 0.9280 0.2376 0.5664 0.075 Uiso 1 1 calc R
C129 C 0.8570(5) 0.2742(5) 0.5091(6) 0.067(3) Uani 1 1 d .
H129 H 0.8310 0.2486 0.5171 0.080 Uiso 1 1 calc R
C130 C 0.8392(5) 0.3153(5) 0.4686(6) 0.075(4) Uani 1 1 d .
H130 H 0.8002 0.3164 0.4466 0.090 Uiso 1 1 calc R
C131 C 1.0243(3) 0.4824(4) 0.4253(3) 0.0281(18) Uani 1 1 d .
H13A H 1.0222 0.4466 0.4042 0.034 Uiso 1 1 calc R
C132 C 1.0712(3) 0.5206(4) 0.4369(3) 0.0255(17) Uani 1 1 d .
C133 C 1.1135(4) 0.5210(4) 0.4151(3) 0.034(2) Uani 1 1 d .
H133 H 1.1166 0.4955 0.3864 0.041 Uiso 1 1 calc R
C134 C 1.1505(4) 0.5661(4) 0.4434(4) 0.042(2) Uani 1 1 d .
H134 H 1.1838 0.5778 0.4377 0.051 Uiso 1 1 calc R
C135 C 1.1294(3) 0.5913(4) 0.4820(3) 0.0293(17) Uani 1 1 d .
H135 H 1.1474 0.6229 0.5074 0.035 Uiso 1 1 calc R
C136 C 0.9607(10) 0.1428(14) 0.4269(13) 0.245(14) Uani 1 1 d DU
H13B H 0.9459 0.1757 0.3999 0.368 Uiso 1 1 calc R
H13C H 0.9772 0.1116 0.4104 0.368 Uiso 1 1 calc R
H13D H 0.9896 0.1588 0.4610 0.368 Uiso 1 1 calc R
C137 C 0.9146(5) 0.1162(7) 0.4414(5) 0.152(8) Uani 1 1 d GDU
C138 C 0.9140(5) 0.0567(6) 0.4588(4) 0.091(4) Uani 1 1 d GU
H138 H 0.9457 0.0315 0.4650 0.109 Uiso 1 1 calc R
C139 C 0.8668(7) 0.0342(5) 0.4673(5) 0.162(9) Uani 1 1 d GU
H139 H 0.8664 -0.0064 0.4792 0.194 Uiso 1 1 calc R
C140 C 0.8203(5) 0.0712(7) 0.4583(5) 0.161(9) Uani 1 1 d GU
H140 H 0.7881 0.0558 0.4641 0.194 Uiso 1 1 calc R
C141 C 0.8209(5) 0.1307(7) 0.4409(5) 0.130(6) Uani 1 1 d GU
H141 H 0.7892 0.1559 0.4347 0.156 Uiso 1 1 calc R
C142 C 0.8681(7) 0.1532(5) 0.4324(5) 0.131(7) Uani 1 1 d GU
H142 H 0.8685 0.1938 0.4204 0.158 Uiso 1 1 calc R
C143 C 0.1939(8) 0.1604(5) 0.9634(6) 0.079(4) Uani 1 1 d .
H143 H 0.2167 0.1606 0.9412 0.095 Uiso 1 1 calc R
C144 C 0.1383(9) 0.1626(6) 0.9386(7) 0.096(5) Uani 1 1 d .
H144 H 0.1225 0.1622 0.8987 0.115 Uiso 1 1 calc R
C145 C 0.1026(9) 0.1653(8) 0.9674(11) 0.135(8) Uani 1 1 d .
H145 H 0.0634 0.1713 0.9482 0.162 Uiso 1 1 calc R
C146 C 0.1260(9) 0.1587(8) 1.0289(10) 0.144(9) Uani 1 1 d .
H146 H 0.1032 0.1571 1.0510 0.173 Uiso 1 1 calc R
C147 C 0.1839(9) 0.1551(6) 1.0516(6) 0.097(6) Uani 1 1 d .
H147 H 0.2008 0.1505 1.0912 0.116 Uiso 1 1 calc R
C148 C 0.2192(6) 0.1576(5) 1.0219(6) 0.068(3) Uani 1 1 d .
H148 H 0.2589 0.1575 1.0403 0.082 Uiso 1 1 calc R

loop_
_atom_site_aniso_label
_atom_site_aniso_U_11
_atom_site_aniso_U_22
_atom_site_aniso_U_33
_atom_site_aniso_U_23
_atom_site_aniso_U_13
_atom_site_aniso_U_12
Yb1 0.02888(15) 0.02193(17) 0.02013(14) 0.00252(14) 0.00588(11) 0.00290(15)
Yb2 0.03022(16) 0.02073(16) 0.01836(13) 0.00200(14) 0.00735(11) 0.00467(15)
Yb3 0.0301(2) 0.0239(2) 0.0168(2) 0.000 0.00537(18) 0.000
Yb4 0.0227(2) 0.0235(2) 0.0201(2) 0.000 0.00498(17) 0.000
N1 0.026(3) 0.027(4) 0.023(3) -0.002(3) 0.001(3) -0.001(3)
N2 0.029(3) 0.023(4) 0.023(3) 0.002(2) 0.008(3) -0.001(3)
N3 0.036(4) 0.019(3) 0.021(3) -0.005(3) 0.002(3) 0.004(3)
N4 0.039(4) 0.022(4) 0.034(4) 0.009(3) 0.010(3) 0.006(3)
N5 0.033(4) 0.030(4) 0.022(3) 0.004(3) 0.004(3) 0.008(3)
N6 0.025(3) 0.023(3) 0.016(3) 0.006(2) 0.003(2) 0.009(3)
N7 0.042(4) 0.032(4) 0.020(3) 0.003(3) 0.010(3) 0.009(3)
N8 0.038(4) 0.028(4) 0.017(3) 0.005(3) 0.000(3) 0.009(3)
N9 0.031(3) 0.025(4) 0.023(3) -0.003(3) 0.013(3) -0.001(3)
N10 0.023(3) 0.026(4) 0.024(3) 0.006(3) 0.008(3) 0.003(3)
N11 0.034(4) 0.028(4) 0.026(3) -0.002(3) 0.009(3) 0.004(3)
N12 0.031(4) 0.029(4) 0.025(3) 0.005(3) 0.011(3) 0.005(3)
N13 0.019(3) 0.034(4) 0.012(3) -0.002(3) 0.003(2) -0.002(3)
N14 0.033(4) 0.031(4) 0.017(3) 0.000(3) 0.006(3) 0.005(3)
N15 0.029(3) 0.020(3) 0.015(3) 0.002(2) 0.002(2) 0.003(3)
N16 0.049(4) 0.025(4) 0.023(3) 0.003(3) 0.016(3) 0.009(3)
N17 0.023(3) 0.034(4) 0.026(3) 0.000(3) 0.008(3) -0.004(3)
N18 0.032(3) 0.031(4) 0.015(3) -0.003(3) 0.008(3) -0.005(3)
C1 0.030(4) 0.021(4) 0.032(4) 0.000(3) 0.017(3) 0.002(3)
C2 0.033(4) 0.029(5) 0.022(4) 0.009(3) 0.008(3) 0.000(3)
C3 0.048(5) 0.024(5) 0.019(4) -0.003(3) 0.010(3) -0.003(4)
C4 0.046(5) 0.034(5) 0.027(4) 0.010(4) 0.019(4) 0.007(4)
C5 0.034(4) 0.034(5) 0.019(4) 0.003(3) 0.005(3) 0.006(4)
C6 0.034(4) 0.036(5) 0.016(3) 0.009(3) 0.006(3) 0.003(4)
C7 0.037(5) 0.040(5) 0.022(4) 0.001(4) 0.008(3) 0.006(4)
C8 0.031(4) 0.064(6) 0.020(4) 0.014(4) 0.014(3) 0.014(4)
C9 0.048(6) 0.061(7) 0.027(4) 0.008(4) 0.010(4) 0.010(5)
C10 0.052(5) 0.036(5) 0.025(4) 0.008(4) 0.013(4) 0.008(4)
C11 0.023(4) 0.034(5) 0.023(4) -0.003(3) 0.003(3) 0.002(3)
C12 0.029(4) 0.027(4) 0.028(4) 0.004(3) 0.010(3) 0.000(3)
C13 0.052(6) 0.041(5) 0.023(4) -0.003(4) 0.003(4) -0.005(4)
C14 0.053(6) 0.025(5) 0.042(5) -0.004(4) -0.001(4) 0.004(4)
C15 0.061(6) 0.031(5) 0.027(4) -0.011(4) 0.004(4) 0.004(4)
C16 0.023(4) 0.034(5) 0.021(4) -0.006(3) -0.005(3) 0.004(3)
C17 0.046(5) 0.041(6) 0.024(4) 0.001(4) 0.005(4) 0.006(4)
C18 0.035(5) 0.067(7) 0.024(4) 0.006(4) 0.004(4) 0.007(5)
C19 0.051(6) 0.041(6) 0.049(6) -0.020(5) -0.003(5) 0.031(5)
C20 0.056(6) 0.048(7) 0.036(5) -0.001(5) 0.002(4) 0.007(5)
C21 0.054(5) 0.036(6) 0.021(4) -0.007(3) 0.016(4) 0.002(4)
C22 0.046(5) 0.035(5) 0.013(3) -0.006(3) 0.010(3) 0.008(4)
C23 0.056(6) 0.047(6) 0.027(4) 0.003(4) 0.022(4) 0.020(5)
C24 0.065(6) 0.045(6) 0.039(5) -0.001(4) 0.010(5) 0.032(5)
C25 0.034(4) 0.025(4) 0.029(4) -0.003(3) 0.008(3) 0.008(3)
C26 0.026(4) 0.037(5) 0.028(4) 0.014(3) 0.008(3) 0.010(3)
C27 0.042(5) 0.023(4) 0.027(4) 0.009(3) 0.012(4) 0.006(4)
C28 0.035(5) 0.044(5) 0.035(4) 0.001(4) 0.008(4) 0.022(4)
C29 0.049(5) 0.049(6) 0.031(4) 0.006(4) 0.009(4) 0.029(5)
C30 0.073(6) 0.016(4) 0.024(4) 0.004(3) 0.022(4) 0.012(4)
C31 0.025(4) 0.026(4) 0.022(4) 0.001(3) 0.008(3) 0.002(3)
C32 0.033(4) 0.023(4) 0.030(4) 0.000(3) 0.010(3) 0.010(3)
C33 0.044(5) 0.028(5) 0.025(4) -0.001(3) -0.002(3) 0.013(4)
C34 0.046(5) 0.026(4) 0.026(4) -0.013(3) 0.001(4) 0.005(4)
C35 0.047(5) 0.030(5) 0.020(3) 0.005(3) 0.014(3) 0.016(4)
C36 0.024(3) 0.024(4) 0.027(4) -0.003(3) 0.010(3) 0.008(3)
C37 0.034(4) 0.026(4) 0.032(4) 0.011(3) 0.013(3) 0.010(4)
C38 0.026(4) 0.036(5) 0.026(4) 0.002(3) 0.015(3) 0.004(3)
C39 0.037(4) 0.037(5) 0.044(5) 0.014(5) 0.008(4) 0.016(4)
C40 0.052(5) 0.038(5) 0.030(4) -0.006(4) 0.013(4) 0.021(5)
C41 0.027(4) 0.034(5) 0.022(4) 0.006(3) 0.006(3) 0.003(3)
C42 0.020(3) 0.020(4) 0.025(4) 0.001(3) 0.006(3) 0.004(3)
C43 0.039(5) 0.038(5) 0.020(4) -0.003(3) 0.000(3) 0.005(4)
C44 0.040(5) 0.027(4) 0.026(4) 0.004(3) 0.009(3) 0.000(4)
C45 0.028(4) 0.024(5) 0.041(4) 0.000(3) 0.014(3) 0.001(3)
C46 0.030(4) 0.030(5) 0.029(4) 0.002(3) 0.003(3) 0.010(4)
C47 0.044(5) 0.044(6) 0.040(5) -0.017(4) 0.012(4) 0.001(4)
C48 0.037(5) 0.050(6) 0.052(6) -0.002(5) 0.023(4) 0.004(4)
C49 0.022(4) 0.061(6) 0.066(6) 0.007(6) 0.013(4) -0.008(5)
C50 0.036(5) 0.049(6) 0.054(6) -0.003(5) 0.001(4) -0.004(4)
C51 0.042(4) 0.023(4) 0.015(3) 0.000(3) 0.012(3) 0.005(3)
C52 0.030(4) 0.024(5) 0.023(3) 0.000(3) 0.011(3) -0.005(3)
C53 0.038(4) 0.027(4) 0.019(3) -0.005(3) 0.007(3) -0.003(3)
C54 0.036(5) 0.028(5) 0.025(4) 0.005(3) 0.003(3) -0.001(3)
C55 0.037(5) 0.020(4) 0.042(5) 0.005(3) 0.015(4) 0.002(3)
C56 0.031(4) 0.026(5) 0.026(4) 0.004(3) 0.006(3) 0.012(3)
C57 0.030(4) 0.021(4) 0.020(4) 0.000(3) 0.006(3) 0.001(3)
C58 0.040(4) 0.024(4) 0.024(4) -0.001(3) 0.001(3) 0.011(4)
C59 0.041(4) 0.009(4) 0.035(4) 0.005(3) 0.015(3) -0.001(3)
C60 0.031(4) 0.027(5) 0.019(3) -0.003(3) 0.000(3) 0.001(3)
C61 0.024(4) 0.027(4) 0.021(3) 0.006(3) 0.010(3) 0.000(3)
C62 0.029(4) 0.019(4) 0.030(4) -0.001(3) 0.009(3) 0.006(3)
C63 0.041(5) 0.043(6) 0.033(4) 0.006(4) 0.014(4) -0.003(4)
C64 0.054(5) 0.024(4) 0.042(4) 0.005(4) 0.017(4) 0.011(4)
C65 0.034(4) 0.027(4) 0.043(4) -0.007(4) 0.019(3) -0.003(4)
C66 0.025(4) 0.032(5) 0.038(5) -0.001(4) 0.009(3) -0.001(3)
C67 0.031(4) 0.023(4) 0.037(4) -0.009(3) 0.015(3) 0.002(3)
C68 0.024(4) 0.051(6) 0.036(4) -0.013(4) 0.019(3) -0.002(4)
C69 0.044(5) 0.021(5) 0.063(6) -0.014(4) 0.032(5) -0.009(4)
C70 0.038(5) 0.024(5) 0.077(7) -0.013(5) 0.032(5) -0.001(4)
C71 0.036(4) 0.018(4) 0.017(3) 0.000(3) 0.013(3) 0.002(3)
C72 0.032(4) 0.020(4) 0.024(3) -0.004(3) 0.011(3) 0.005(3)
C73 0.039(5) 0.035(5) 0.024(4) 0.000(3) 0.011(3) 0.011(4)
C74 0.056(6) 0.019(4) 0.027(4) 0.003(3) 0.015(4) -0.002(4)
C75 0.034(4) 0.016(4) 0.030(4) -0.001(3) 0.015(3) 0.003(3)
C76 0.031(4) 0.031(4) 0.026(4) -0.001(3) 0.017(3) 0.005(3)
C77 0.040(4) 0.028(4) 0.020(4) -0.001(3) 0.013(3) 0.007(4)
C78 0.034(5) 0.037(5) 0.047(5) -0.005(4) 0.014(4) 0.006(4)
C79 0.045(5) 0.037(6) 0.061(6) -0.011(4) 0.030(5) -0.016(4)
C80 0.046(5) 0.021(5) 0.061(6) -0.005(4) 0.026(5) -0.005(4)
C81 0.036(4) 0.026(4) 0.017(3) 0.010(3) 0.013(3) 0.001(3)
C82 0.031(4) 0.018(4) 0.024(3) 0.010(3) 0.009(3) 0.008(3)
C83 0.030(4) 0.027(4) 0.019(3) -0.006(3) -0.001(3) -0.009(3)
C84 0.051(5) 0.021(4) 0.028(4) -0.001(3) 0.013(4) -0.005(4)
C85 0.050(5) 0.017(4) 0.021(4) 0.005(3) 0.013(4) 0.007(4)
C86 0.037(4) 0.028(5) 0.023(4) 0.007(3) 0.016(3) 0.019(4)
C87 0.025(4) 0.027(5) 0.033(4) 0.001(3) 0.009(3) 0.001(3)
C88 0.039(5) 0.024(5) 0.040(5) -0.003(4) 0.004(4) -0.010(4)
C89 0.062(6) 0.010(4) 0.060(6) -0.002(4) 0.023(5) -0.011(4)
C90 0.044(5) 0.026(5) 0.049(5) 0.013(4) 0.017(4) -0.006(4)
C91 0.033(4) 0.018(4) 0.035(4) 0.006(3) 0.011(3) 0.012(3)
C92 0.022(4) 0.030(4) 0.019(3) 0.002(3) 0.004(3) -0.001(3)
C93 0.042(5) 0.030(5) 0.016(4) -0.006(3) 0.006(3) -0.003(3)
C94 0.044(5) 0.030(5) 0.030(4) -0.008(4) 0.014(4) 0.004(4)
C95 0.037(5) 0.035(5) 0.033(4) 0.002(4) 0.014(4) 0.004(4)
C96 0.031(4) 0.041(5) 0.020(4) -0.002(3) -0.001(3) 0.012(4)
C97 0.043(5) 0.051(6) 0.035(5) 0.006(4) 0.008(4) 0.016(5)
C98 0.047(5) 0.054(7) 0.037(5) -0.001(5) 0.005(4) 0.010(5)
C99 0.061(6) 0.057(7) 0.047(6) 0.000(5) 0.017(5) 0.041(5)
C100 0.058(6) 0.038(6) 0.034(4) -0.004(4) 0.016(4) 0.009(5)
C101 0.037(4) 0.032(5) 0.018(3) 0.000(3) 0.009(3) 0.017(4)
C102 0.033(4) 0.041(5) 0.014(3) -0.004(4) -0.003(3) 0.008(4)
C103 0.036(5) 0.047(6) 0.028(4) 0.001(4) 0.008(4) 0.015(4)
C104 0.032(4) 0.051(6) 0.025(4) -0.012(4) 0.003(3) 0.001(4)
C105 0.024(4) 0.043(5) 0.035(4) -0.016(4) 0.004(3) 0.005(4)
C106 0.037(4) 0.034(5) 0.027(4) -0.008(3) 0.006(3) 0.012(4)
C107 0.037(4) 0.039(5) 0.026(4) 0.003(3) 0.013(3) 0.001(4)
C108 0.044(5) 0.056(6) 0.040(5) -0.004(4) 0.019(4) 0.010(5)
C109 0.042(5) 0.071(7) 0.049(6) -0.031(5) 0.024(5) -0.017(5)
C110 0.057(6) 0.057(7) 0.039(5) -0.015(5) 0.017(5) -0.002(5)
C111 0.027(4) 0.017(4) 0.023(3) -0.001(3) 0.004(3) -0.006(3)
C112 0.024(3) 0.027(4) 0.019(3) 0.006(3) 0.004(3) -0.003(3)
C113 0.024(3) 0.019(4) 0.022(3) 0.002(3) 0.003(3) -0.003(3)
C114 0.028(4) 0.029(5) 0.029(4) 0.003(3) 0.003(3) 0.003(3)
C115 0.022(3) 0.023(4) 0.017(3) -0.001(3) -0.001(3) -0.002(3)
C116 0.047(5) 0.027(5) 0.028(4) 0.006(4) 0.008(4) 0.009(4)
C117 0.062(5) 0.022(5) 0.021(3) 0.002(3) 0.014(4) 0.011(4)
C118 0.063(6) 0.034(5) 0.021(4) 0.005(4) 0.007(4) 0.005(5)
C119 0.065(7) 0.029(5) 0.045(5) 0.005(4) 0.026(5) -0.004(5)
C120 0.049(5) 0.029(5) 0.028(4) 0.004(4) 0.014(3) 0.003(4)
C121 0.027(4) 0.025(5) 0.030(4) -0.004(3) 0.009(3) -0.004(3)
C122 0.022(4) 0.019(4) 0.030(4) -0.001(3) 0.005(3) 0.000(3)
C123 0.037(5) 0.034(5) 0.026(4) 0.001(4) 0.003(3) 0.001(4)
C124 0.031(4) 0.042(6) 0.049(5) -0.006(5) 0.006(4) -0.013(4)
C125 0.039(5) 0.032(5) 0.059(6) -0.001(4) 0.017(5) -0.005(4)
C126 0.049(5) 0.025(5) 0.046(5) -0.004(4) 0.021(4) -0.007(4)
C127 0.057(7) 0.046(7) 0.067(7) 0.009(5) 0.024(6) -0.006(5)
C128 0.069(7) 0.035(6) 0.104(10) 0.018(6) 0.056(7) -0.001(5)
C129 0.050(6) 0.042(7) 0.110(10) 0.019(7) 0.031(7) -0.008(5)
C130 0.048(7) 0.061(8) 0.119(11) 0.015(8) 0.035(7) -0.020(6)
C131 0.035(4) 0.027(4) 0.018(4) 0.003(3) 0.004(3) 0.009(3)
C132 0.026(4) 0.024(4) 0.030(4) -0.001(3) 0.013(3) -0.003(3)
C133 0.039(5) 0.036(5) 0.027(4) 0.010(3) 0.011(4) 0.007(4)
C134 0.039(5) 0.044(6) 0.046(5) 0.014(4) 0.017(4) 0.004(4)
C135 0.024(4) 0.035(5) 0.031(4) 0.011(4) 0.013(3) 0.009(3)
C136 0.246(16) 0.248(17) 0.235(16) -0.011(10) 0.080(10) -0.012(10)
C137 0.165(11) 0.153(11) 0.131(11) -0.010(9) 0.045(8) -0.007(9)
C138 0.095(8) 0.094(8) 0.073(7) -0.004(6) 0.018(6) 0.016(7)
C139 0.168(12) 0.159(12) 0.144(12) -0.009(9) 0.040(9) 0.000(9)
C140 0.169(12) 0.162(12) 0.145(11) -0.018(9) 0.049(8) 0.016(9)
C141 0.148(10) 0.122(10) 0.117(9) 0.003(8) 0.045(8) 0.012(8)
C142 0.138(10) 0.130(10) 0.109(9) -0.030(8) 0.026(8) 0.017(8)
C143 0.136(14) 0.017(6) 0.097(11) -0.002(6) 0.057(10) -0.010(7)
C144 0.124(15) 0.054(9) 0.091(12) 0.002(8) 0.019(11) 0.005(9)
C145 0.117(15) 0.098(14) 0.19(2) -0.073(14) 0.056(17) -0.018(11)
C146 0.133(17) 0.109(15) 0.17(2) -0.084(14) 0.036(15) -0.066(13)
C147 0.185(18) 0.045(7) 0.065(8) -0.018(6) 0.050(11) -0.057(10)
C148 0.093(9) 0.028(6) 0.079(9) 0.018(6) 0.027(8) 0.002(6)

loop_
_atom_type_symbol
_atom_type_description
_atom_type_scat_dispersion_real
_atom_type_scat_dispersion_imag
_atom_type_scat_source
C C 0.0033 0.0016 'International Tables Vol C Tables 4.2.6.8 and 6.1.1.4'
H H 0.0000 0.0000 'International Tables Vol C Tables 4.2.6.8 and 6.1.1.4'
N N 0.0061 0.0033 'International Tables Vol C Tables 4.2.6.8 and 6.1.1.4'
Yb Yb -0.3850 5.5486 'International Tables Vol C Tables 4.2.6.8 and 6.1.1.4'

loop_
_geom_angle_atom_site_label_1
_geom_angle_atom_site_label_2
_geom_angle_atom_site_label_3
_geom_angle
_geom_angle_site_symmetry_1
_geom_angle_site_symmetry_3
N4 Yb1 N3 152.6(2) . .
N4 Yb1 N1 87.2(2) . .
N3 Yb1 N1 70.0(2) . .
N4 Yb1 N2 70.2(2) . .
N3 Yb1 N2 87.0(2) . .
N1 Yb1 N2 68.4(2) . .
N4 Yb1 C53 110.5(2) . .
N3 Yb1 C53 77.9(2) . .
N1 Yb1 C53 73.1(2) . .
N2 Yb1 C53 141.4(2) . .
N4 Yb1 C85 121.3(3) . .
N3 Yb1 C85 77.3(2) . .
N1 Yb1 C85 146.2(2) . .
N2 Yb1 C85 102.3(2) . .
C53 Yb1 C85 108.5(2) . .
N4 Yb1 N11 103.0(2) . .
N3 Yb1 N11 101.3(2) . .
N1 Yb1 N11 168.8(2) . .
N2 Yb1 N11 119.2(2) . .
C53 Yb1 N11 98.6(2) . .
C85 Yb1 N11 28.7(2) . .
N4 Yb1 C84 104.7(3) . .
N3 Yb1 C84 82.5(3) . .
N1 Yb1 C84 134.0(2) . .
N2 Yb1 C84 74.3(2) . .
C53 Yb1 C84 136.7(2) . .
C85 Yb1 C84 28.8(2) . .
N11 Yb1 C84 48.2(2) . .
N4 Yb1 C54 81.6(3) . .
N3 Yb1 C54 105.7(2) . .
N1 Yb1 C54 75.0(2) . .
N2 Yb1 C54 134.2(2) . .
C53 Yb1 C54 29.2(2) . .
C85 Yb1 C54 123.3(2) . .
N11 Yb1 C54 101.6(2) . .
C84 Yb1 C54 149.8(2) . .
N4 Yb1 C82 76.6(2) . .
N3 Yb1 C82 123.4(2) . .
N1 Yb1 C82 162.4(2) . .
N2 Yb1 C82 99.3(2) . .
C53 Yb1 C82 118.8(2) . .
C85 Yb1 C82 46.3(2) . .
N11 Yb1 C82 28.75(19) . .
C84 Yb1 C82 47.1(2) . .
C54 Yb1 C82 108.6(2) . .
N4 Yb1 C83 76.7(2) . .
N3 Yb1 C83 111.4(2) . .
N1 Yb1 C83 140.6(2) . .
N2 Yb1 C83 72.4(2) . .
C53 Yb1 C83 146.2(2) . .
C85 Yb1 C83 47.4(2) . .
N11 Yb1 C83 48.3(2) . .
C84 Yb1 C83 29.3(2) . .
C54 Yb1 C83 135.6(2) . .
C82 Yb1 C83 28.6(2) . .
N4 Yb1 C52 121.1(2) . .
N3 Yb1 C52 79.1(2) . .
N1 Yb1 C52 100.4(2) . .
N2 Yb1 C52 164.6(2) . .
C53 Yb1 C52 28.6(2) . .
C85 Yb1 C52 81.1(2) . .
N11 Yb1 C52 70.5(2) . .
C84 Yb1 C52 109.9(2) . .
C54 Yb1 C52 46.2(2) . .
C82 Yb1 C52 93.9(2) . .
C83 Yb1 C52 118.8(2) . .
N12 Yb2 N8 144.1(2) . .
N12 Yb2 N7 78.3(2) . .
N8 Yb2 N7 136.3(2) . .
N12 Yb2 N11 139.1(2) . .
N8 Yb2 N11 74.6(2) . .
N7 Yb2 N11 69.9(2) . .
N12 Yb2 N6 83.3(2) . .
N8 Yb2 N6 69.3(2) . .
N7 Yb2 N6 123.6(2) . .
N11 Yb2 N6 135.9(2) . .
N12 Yb2 N10 70.3(2) . .
N8 Yb2 N10 81.7(2) . .
N7 Yb2 N10 138.7(2) . .
N11 Yb2 N10 120.1(2) . .
N6 Yb2 N10 79.1(2) . .
N12 Yb2 N9 85.6(2) . .
N8 Yb2 N9 105.2(2) . .
N7 Yb2 N9 83.1(2) . .
N11 Yb2 N9 66.1(2) . .
N6 Yb2 N9 147.78(19) . .
N10 Yb2 N9 68.68(19) . .
N12 Yb2 N5 104.7(2) . .
N8 Yb2 N5 86.6(2) . .
N7 Yb2 N5 66.1(2) . .
N11 Yb2 N5 85.5(2) . .
N6 Yb2 N5 68.13(19) . .
N10 Yb2 N5 147.23(19) . .
N9 Yb2 N5 144.08(19) . .
N16 Yb3 N16 76.8(3) 2_756 .
N16 Yb3 N15 151.3(2) 2_756 2_756
N16 Yb3 N15 114.6(2) . 2_756
N16 Yb3 N15 114.6(2) 2_756 .
N16 Yb3 N15 151.3(2) . .
N15 Yb3 N15 68.8(3) 2_756 .
N16 Yb3 N14 69.8(2) 2_756 2_756
N16 Yb3 N14 82.8(2) . 2_756
N15 Yb3 N14 135.4(2) 2_756 2_756
N15 Yb3 N14 77.5(2) . 2_756
N16 Yb3 N14 82.8(2) 2_756 .
N16 Yb3 N14 69.8(2) . .
N15 Yb3 N14 77.5(2) 2_756 .
N15 Yb3 N14 135.4(2) . .
N14 Yb3 N14 145.1(3) 2_756 .
N16 Yb3 N13 78.4(2) 2_756 .
N16 Yb3 N13 141.5(2) . .
N15 Yb3 N13 77.4(2) 2_756 .
N15 Yb3 N13 66.8(2) . .
N14 Yb3 N13 115.16(19) 2_756 .
N14 Yb3 N13 78.3(2) . .
N16 Yb3 N13 141.5(2) 2_756 2_756
N16 Yb3 N13 78.4(2) . 2_756
N15 Yb3 N13 66.8(2) 2_756 2_756
N15 Yb3 N13 77.40(19) . 2_756
N14 Yb3 N13 78.3(2) 2_756 2_756
N14 Yb3 N13 115.16(19) . 2_756
N13 Yb3 N13 136.5(3) . 2_756
N16 Yb3 C117 22.9(2) 2_756 2_756
N16 Yb3 C117 75.0(2) . 2_756
N15 Yb3 C117 169.6(2) 2_756 2_756
N15 Yb3 C117 105.0(2) . 2_756
N14 Yb3 C117 46.9(2) 2_756 2_756
N14 Yb3 C117 103.3(2) . 2_756
N13 Yb3 C117 92.6(2) . 2_756
N13 Yb3 C117 120.9(2) 2_756 2_756
N18 Yb4 N18 156.8(3) . 2_756
N18 Yb4 N17 70.9(2) . .
N18 Yb4 N17 89.7(2) 2_756 .
N18 Yb4 N17 89.7(2) . 2_756
N18 Yb4 N17 70.9(2) 2_756 2_756
N17 Yb4 N17 68.0(3) . 2_756
N18 Yb4 C114 102.3(2) . 2_756
N18 Yb4 C114 83.4(2) 2_756 2_756
N17 Yb4 C114 73.6(2) . 2_756
N17 Yb4 C114 133.2(2) 2_756 2_756
N18 Yb4 C114 83.4(2) . .
N18 Yb4 C114 102.3(2) 2_756 .
N17 Yb4 C114 133.2(2) . .
N17 Yb4 C114 73.6(2) 2_756 .
C114 Yb4 C114 152.0(3) 2_756 .
N18 Yb4 C113 74.3(2) . 2_756
N18 Yb4 C113 113.0(2) 2_756 2_756
N17 Yb4 C113 73.6(2) . 2_756
N17 Yb4 C113 141.4(2) 2_756 2_756
C114 Yb4 C113 29.7(2) 2_756 2_756
C114 Yb4 C113 136.3(2) . 2_756
N18 Yb4 C113 113.0(2) . .
N18 Yb4 C113 74.3(2) 2_756 .
N17 Yb4 C113 141.4(2) . .
N17 Yb4 C113 73.6(2) 2_756 .
C114 Yb4 C113 136.3(2) 2_756 .
C114 Yb4 C113 29.7(2) . .
C113 Yb4 C113 145.0(3) 2_756 .
N18 Yb4 C115 76.3(2) . .
N18 Yb4 C115 119.1(2) 2_756 .
N17 Yb4 C115 145.4(2) . .
N17 Yb4 C115 101.8(2) 2_756 .
C114 Yb4 C115 125.0(2) 2_756 .
C114 Yb4 C115 29.1(2) . .
C113 Yb4 C115 107.9(2) 2_756 .
C113 Yb4 C115 47.2(2) . .
N18 Yb4 C115 119.1(2) . 2_756
N18 Yb4 C115 76.3(2) 2_756 2_756
N17 Yb4 C115 101.8(2) . 2_756
N17 Yb4 C115 145.4(2) 2_756 2_756
C114 Yb4 C115 29.1(2) 2_756 2_756
C114 Yb4 C115 125.0(2) . 2_756
C113 Yb4 C115 47.2(2) 2_756 2_756
C113 Yb4 C115 107.9(2) . 2_756
C115 Yb4 C115 103.4(3) . 2_756
N18 Yb4 C112 75.7(2) . 2_756
N18 Yb4 C112 121.9(2) 2_756 2_756
N17 Yb4 C112 101.2(2) . 2_756
N17 Yb4 C112 164.3(2) 2_756 2_756
C114 Yb4 C112 47.7(2) 2_756 2_756
C114 Yb4 C112 109.6(2) . 2_756
C113 Yb4 C112 28.9(2) 2_756 2_756
C113 Yb4 C112 117.1(2) . 2_756
C115 Yb4 C112 80.5(2) . 2_756
C115 Yb4 C112 45.6(2) 2_756 2_756
N18 Yb4 C112 121.9(2) . .
N18 Yb4 C112 75.7(2) 2_756 .
N17 Yb4 C112 164.3(2) . .
N17 Yb4 C112 101.2(2) 2_756 .
C114 Yb4 C112 109.6(2) 2_756 .
C114 Yb4 C112 47.7(2) . .
C113 Yb4 C112 117.1(2) 2_756 .
C113 Yb4 C112 28.9(2) . .
C115 Yb4 C112 45.6(2) . .
C115 Yb4 C112 80.5(2) 2_756 .
C112 Yb4 C112 91.4(3) 2_756 .
C21 N1 C2 116.2(7) . .
C21 N1 Yb1 114.3(5) . .
C2 N1 Yb1 123.5(5) . .
C26 N2 C12 118.4(7) . .
C26 N2 Yb1 112.8(5) . .
C12 N2 Yb1 123.9(5) . .
C25 N3 C22 104.7(7) . .
C25 N3 Yb1 140.0(5) . .
C22 N3 Yb1 114.9(5) . .
C30 N4 C27 104.7(7) . .
C30 N4 Yb1 138.7(6) . .
C27 N4 Yb1 115.5(5) . .
C51 N5 C32 117.4(7) . .
C51 N5 Yb2 112.5(5) . .
C32 N5 Yb2 128.5(5) . .
C56 N6 C42 120.8(6) . .
C56 N6 Yb2 114.1(5) . .
C42 N6 Yb2 121.8(4) . .
C55 N7 C52 105.7(7) . .
C55 N7 Yb2 134.7(6) . .
C52 N7 Yb2 119.1(5) . .
C55 N7 Yb1 73.9(4) . .
C52 N7 Yb1 71.3(4) . .
Yb2 N7 Yb1 112.8(3) . .
C60 N8 C57 105.0(6) . .
C60 N8 Yb2 138.3(5) . .
C57 N8 Yb2 116.3(5) . .
C81 N9 C62 117.8(7) . .
C81 N9 Yb2 115.4(5) . .
C62 N9 Yb2 126.8(4) . .
C86 N10 C72 118.1(7) . .
C86 N10 Yb2 113.7(5) . .
C72 N10 Yb2 122.2(5) . .
C85 N11 C82 105.0(7) . .
C85 N11 Yb2 134.0(5) . .
C82 N11 Yb2 120.2(5) . .
C85 N11 Yb1 75.7(4) . .
C82 N11 Yb1 76.4(4) . .
Yb2 N11 Yb1 120.8(3) . .
C90 N12 C87 105.2(7) . .
C90 N12 Yb2 139.3(6) . .
C87 N12 Yb2 115.5(5) . .
C111 N13 C92 117.9(6) . .
C111 N13 Yb3 116.5(5) . .
C92 N13 Yb3 122.8(5) . .
C116 N14 C102 117.3(7) . .
C116 N14 Yb3 112.2(6) . .
C102 N14 Yb3 127.0(5) . .
C112 N15 C115 106.5(6) . .
C112 N15 Yb3 115.9(4) . .
C115 N15 Yb3 137.6(5) . .
C112 N15 Yb4 73.7(4) . .
C115 N15 Yb4 72.9(4) . .
Yb3 N15 Yb4 116.98(19) . .
C120 N16 C117 106.8(7) . .
C120 N16 Yb3 137.9(5) . .
C117 N16 Yb3 114.5(6) . .
C131 N17 C122 117.2(7) . .
C131 N17 Yb4 113.1(5) . .
C122 N17 Yb4 125.7(5) . .
C135 N18 C132 103.8(6) . .
C135 N18 Yb4 139.6(5) . .
C132 N18 Yb4 113.9(5) . .
C2 C1 C6 118.5(7) . .
C2 C1 C11 120.0(7) . .
C6 C1 C11 121.1(7) . .
C3 C2 C1 120.8(7) . .
C3 C2 N1 122.0(7) . .
C1 C2 N1 116.8(7) . .
C4 C3 C2 121.3(8) . .
C4 C3 H3 119.4 . .
C2 C3 H3 119.4 . .
C3 C4 C5 120.6(8) . .
C3 C4 H4 119.7 . .
C5 C4 H4 119.7 . .
C4 C5 C6 119.9(7) . .
C4 C5 C10 120.6(8) . .
C6 C5 C10 119.3(8) . .
C7 C6 C5 118.9(7) . .
C7 C6 C1 122.3(8) . .
C5 C6 C1 118.8(7) . .
C8 C7 C6 122.0(9) . .
C8 C7 H7 119.0 . .
C6 C7 H7 119.0 . .
C7 C8 C9 118.5(9) . .
C7 C8 H8 120.7 . .
C9 C8 H8 120.7 . .
C10 C9 C8 122.2(9) . .
C10 C9 H9 118.9 . .
C8 C9 H9 118.9 . .
C9 C10 C5 119.1(9) . .
C9 C10 H10 120.4 . .
C5 C10 H10 120.4 . .
C12 C11 C16 119.2(8) . .
C12 C11 C1 118.2(8) . .
C16 C11 C1 122.5(8) . .
C11 C12 N2 119.0(7) . .
C11 C12 C13 120.2(8) . .
N2 C12 C13 120.8(7) . .
C14 C13 C12 120.2(9) . .
C14 C13 H13 119.9 . .
C12 C13 H13 119.9 . .
C13 C14 C15 122.0(9) . .
C13 C14 H14 119.0 . .
C15 C14 H14 119.0 . .
C20 C15 C16 119.2(9) . .
C20 C15 C14 122.0(9) . .
C16 C15 C14 118.7(8) . .
C15 C16 C17 118.5(8) . .
C15 C16 C11 119.5(8) . .
C17 C16 C11 122.1(8) . .
C18 C17 C16 120.4(9) . .
C18 C17 H17 119.8 . .
C16 C17 H17 119.8 . .
C17 C18 C19 121.4(9) . .
C17 C18 H18 119.3 . .
C19 C18 H18 119.3 . .
C20 C19 C18 118.0(9) . .
C20 C19 H19 121.0 . .
C18 C19 H19 121.0 . .
C19 C20 C15 122.4(10) . .
C19 C20 H20 118.8 . .
C15 C20 H20 118.8 . .
N1 C21 C22 122.2(7) . .
N1 C21 H21A 118.9 . .
C22 C21 H21A 118.9 . .
C23 C22 N3 110.0(8) . .
C23 C22 C21 132.0(8) . .
N3 C22 C21 117.3(7) . .
C22 C23 C24 106.4(8) . .
C22 C23 H23 126.8 . .
C24 C23 H23 126.8 . .
C25 C24 C23 107.6(8) . .
C25 C24 H24 126.2 . .
C23 C24 H24 126.2 . .
N3 C25 C24 111.3(8) . .
N3 C25 H25 124.3 . .
C24 C25 H25 124.3 . .
N2 C26 C27 122.1(7) . .
N2 C26 H26A 119.0 . .
C27 C26 H26A 119.0 . .
N4 C27 C28 113.2(8) . .
N4 C27 C26 117.5(7) . .
C28 C27 C26 128.9(8) . .
C29 C28 C27 104.5(8) . .
C29 C28 H28 127.8 . .
C27 C28 H28 127.8 . .
C28 C29 C30 107.6(8) . .
C28 C29 H29 126.2 . .
C30 C29 H29 126.2 . .
N4 C30 C29 110.0(8) . .
N4 C30 H30 125.0 . .
C29 C30 H30 125.0 . .
C32 C31 C36 118.5(7) . .
C32 C31 C41 122.6(7) . .
C36 C31 C41 119.0(6) . .
C31 C32 C33 121.4(7) . .
C31 C32 N5 121.7(7) . .
C33 C32 N5 116.9(7) . .
C34 C33 C32 120.2(7) . .
C34 C33 H33 119.9 . .
C32 C33 H33 119.9 . .
C33 C34 C35 120.2(7) . .
C33 C34 H34 119.9 . .
C35 C34 H34 119.9 . .
C34 C35 C36 119.9(7) . .
C34 C35 C40 121.6(8) . .
C36 C35 C40 118.3(7) . .
C35 C36 C37 118.6(7) . .
C35 C36 C31 119.4(6) . .
C37 C36 C31 122.0(7) . .
C38 C37 C36 120.9(8) . .
C38 C37 H37 119.5 . .
C36 C37 H37 119.5 . .
C37 C38 C39 120.3(7) . .
C37 C38 H38 119.9 . .
C39 C38 H38 119.9 . .
C40 C39 C38 121.2(9) . .
C40 C39 H39 119.4 . .
C38 C39 H39 119.4 . .
C39 C40 C35 120.5(9) . .
C39 C40 H40 119.8 . .
C35 C40 H40 119.8 . .
C42 C41 C46 117.0(7) . .
C42 C41 C31 120.8(7) . .
C46 C41 C31 122.2(7) . .
C41 C42 C43 122.8(7) . .
C41 C42 N6 117.5(7) . .
C43 C42 N6 119.6(7) . .
C44 C43 C42 119.2(8) . .
C44 C43 H43 120.4 . .
C42 C43 H43 120.4 . .
C43 C44 C45 121.9(8) . .
C43 C44 H44 119.0 . .
C45 C44 H44 119.0 . .
C50 C45 C44 121.1(8) . .
C50 C45 C46 120.4(8) . .
C44 C45 C46 118.5(7) . .
C45 C46 C47 117.4(8) . .
C45 C46 C41 120.4(8) . .
C47 C46 C41 122.2(8) . .
C48 C47 C46 121.4(8) . .
C48 C47 H47 119.3 . .
C46 C47 H47 119.3 . .
C49 C48 C47 118.7(9) . .
C49 C48 H48 120.6 . .
C47 C48 H48 120.6 . .
C50 C49 C48 121.5(8) . .
C50 C49 H49 119.2 . .
C48 C49 H49 119.2 . .
C49 C50 C45 120.4(9) . .
C49 C50 H50 119.8 . .
C45 C50 H50 119.8 . .
N5 C51 C52 121.2(7) . .
N5 C51 H51 119.4 . .
C52 C51 H51 119.4 . .
N7 C52 C53 111.2(7) . .
N7 C52 C51 118.7(6) . .
C53 C52 C51 129.9(7) . .
N7 C52 Yb1 81.7(4) . .
C53 C52 Yb1 70.9(4) . .
C51 C52 Yb1 119.5(5) . .
C54 C53 C52 105.5(7) . .
C54 C53 Yb1 76.2(5) . .
C52 C53 Yb1 80.6(5) . .
C54 C53 H53A 127.3 . .
C52 C53 H53A 127.3 . .
Yb1 C53 H53A 109.4 . .
C53 C54 C55 107.4(7) . .
C53 C54 Yb1 74.6(5) . .
C55 C54 Yb1 82.3(5) . .
C53 C54 H54A 126.3 . .
C55 C54 H54A 126.3 . .
Yb1 C54 H54A 109.7 . .
N7 C55 C54 110.2(8) . .
N7 C55 Yb1 79.6(5) . .
C54 C55 Yb1 69.5(5) . .
N7 C55 H55A 124.9 . .
C54 C55 H55A 124.9 . .
Yb1 C55 H55A 117.6 . .
N6 C56 C57 122.9(7) . .
N6 C56 H56A 118.5 . .
C57 C56 H56A 118.5 . .
N8 C57 C58 111.2(7) . .
N8 C57 C56 116.6(7) . .
C58 C57 C56 131.9(7) . .
C57 C58 C59 105.9(7) . .
C57 C58 H58 127.1 . .
C59 C58 H58 127.1 . .
C60 C59 C58 106.0(7) . .
C60 C59 H59 127.0 . .
C58 C59 H59 127.0 . .
N8 C60 C59 111.8(7) . .
N8 C60 H60 124.1 . .
C59 C60 H60 124.1 . .
C62 C61 C66 118.1(7) . .
C62 C61 C71 120.6(7) . .
C66 C61 C71 121.4(7) . .
C61 C62 C63 121.7(7) . .
C61 C62 N9 120.4(7) . .
C63 C62 N9 117.8(7) . .
C64 C63 C62 120.1(8) . .
C64 C63 H63 119.9 . .
C62 C63 H63 119.9 . .
C63 C64 C65 119.5(8) . .
C63 C64 H64 120.2 . .
C65 C64 H64 120.2 . .
C66 C65 C70 118.9(7) . .
C66 C65 C64 119.9(8) . .
C70 C65 C64 121.1(9) . .
C65 C66 C67 119.9(8) . .
C65 C66 C61 120.4(8) . .
C67 C66 C61 119.5(7) . .
C68 C67 C66 119.9(8) . .
C68 C67 H67 120.1 . .
C66 C67 H67 120.1 . .
C67 C68 C69 119.4(7) . .
C67 C68 H68 120.3 . .
C69 C68 H68 120.3 . .
C70 C69 C68 121.1(8) . .
C70 C69 H69 119.5 . .
C68 C69 H69 119.5 . .
C69 C70 C65 120.8(9) . .
C69 C70 H70 119.6 . .
C65 C70 H70 119.6 . .
C72 C71 C76 118.4(7) . .
C72 C71 C61 119.7(7) . .
C76 C71 C61 121.9(7) . .
C71 C72 C73 121.6(7) . .
C71 C72 N10 119.4(7) . .
C73 C72 N10 118.9(7) . .
C74 C73 C72 119.9(8) . .
C74 C73 H73 120.0 . .
C72 C73 H73 120.0 . .
C73 C74 C75 121.6(7) . .
C73 C74 H74 119.2 . .
C75 C74 H74 119.2 . .
C80 C75 C76 122.3(8) . .
C80 C75 C74 121.0(7) . .
C76 C75 C74 116.7(7) . .
C75 C76 C71 121.7(7) . .
C75 C76 C77 115.9(7) . .
C71 C76 C77 122.4(7) . .
C78 C77 C76 121.5(8) . .
C78 C77 H77 119.2 . .
C76 C77 H77 119.2 . .
C77 C78 C79 120.7(9) . .
C77 C78 H78 119.6 . .
C79 C78 H78 119.6 . .
C80 C79 C78 120.8(8) . .
C80 C79 H79 119.6 . .
C78 C79 H79 119.6 . .
C79 C80 C75 118.7(8) . .
C79 C80 H80 120.7 . .
C75 C80 H80 120.7 . .
N9 C81 C82 119.8(7) . .
N9 C81 H81 120.1 . .
C82 C81 H81 120.1 . .
N11 C82 C83 111.5(7) . .
N11 C82 C81 118.5(7) . .
C83 C82 C81 129.7(7) . .
N11 C82 Yb1 74.9(4) . .
C83 C82 Yb1 76.7(5) . .
C81 C82 Yb1 120.3(5) . .
C82 C83 C84 105.4(7) . .
C82 C83 Yb1 74.7(4) . .
C84 C83 Yb1 73.9(5) . .
C82 C83 H83A 127.3 . .
C84 C83 H83A 127.3 . .
Yb1 C83 H83A 116.5 . .
C85 C84 C83 107.0(7) . .
C85 C84 Yb1 75.4(5) . .
C83 C84 Yb1 76.9(5) . .
C85 C84 H84A 126.5 . .
C83 C84 H84A 126.5 . .
Yb1 C84 H84A 113.8 . .
N11 C85 C84 111.0(7) . .
N11 C85 Yb1 75.7(4) . .
C84 C85 Yb1 75.8(5) . .
N11 C85 H85A 124.5 . .
C84 C85 H85A 124.5 . .
Yb1 C85 H85A 115.8 . .
N10 C86 C87 121.3(7) . .
N10 C86 H86A 119.3 . .
C87 C86 H86A 119.3 . .
N12 C87 C88 109.5(8) . .
N12 C87 C86 118.9(7) . .
C88 C87 C86 131.5(8) . .
C89 C88 C87 107.6(8) . .
C89 C88 H88 126.2 . .
C87 C88 H88 126.2 . .
C88 C89 C90 106.0(8) . .
C88 C89 H89 127.0 . .
C90 C89 H89 127.0 . .
N12 C90 C89 111.7(8) . .
N12 C90 H90 124.2 . .
C89 C90 H90 124.2 . .
C92 C91 C96 117.7(7) . .
C92 C91 C101 122.4(7) . .
C96 C91 C101 119.9(7) . .
C91 C92 C93 121.1(7) . .
C91 C92 N13 120.4(7) . .
C93 C92 N13 118.2(6) . .
C94 C93 C92 119.8(7) . .
C94 C93 H93 120.1 . .
C92 C93 H93 120.1 . .
C93 C94 C95 122.1(8) . .
C93 C94 H94 118.9 . .
C95 C94 H94 118.9 . .
C94 C95 C100 122.5(8) . .
C94 C95 C96 118.5(8) . .
C100 C95 C96 118.9(8) . .
C97 C96 C91 120.0(8) . .
C97 C96 C95 119.5(8) . .
C91 C96 C95 120.4(7) . .
C96 C97 C98 119.1(8) . .
C96 C97 H97 120.4 . .
C98 C97 H97 120.4 . .
C99 C98 C97 119.9(9) . .
C99 C98 H98 120.1 . .
C97 C98 H98 120.1 . .
C98 C99 C100 121.5(9) . .
C98 C99 H99 119.2 . .
C100 C99 H99 119.2 . .
C99 C100 C95 120.9(8) . .
C99 C100 H100 119.6 . .
C95 C100 H100 119.6 . .
C102 C101 C106 119.7(7) . .
C102 C101 C91 121.3(8) . .
C106 C101 C91 118.6(7) . .
C101 C102 N14 120.8(7) . .
C101 C102 C103 119.7(8) . .
N14 C102 C103 119.2(8) . .
C104 C103 C102 122.0(9) . .
C104 C103 H103 119.0 . .
C102 C103 H103 119.0 . .
C103 C104 C105 120.8(8) . .
C103 C104 H104 119.6 . .
C105 C104 H104 119.6 . .
C104 C105 C110 123.5(8) . .
C104 C105 C106 118.9(8) . .
C110 C105 C106 117.6(8) . .
C107 C106 C101 121.8(7) . .
C107 C106 C105 119.6(8) . .
C101 C106 C105 118.6(8) . .
C108 C107 C106 119.8(8) . .
C108 C107 H107 120.1 . .
C106 C107 H107 120.1 . .
C107 C108 C109 121.5(9) . .
C107 C108 H108 119.3 . .
C109 C108 H108 119.3 . .
C110 C109 C108 119.9(9) . .
C110 C109 H109 120.1 . .
C108 C109 H109 120.1 . .
C109 C110 C105 121.6(9) . .
C109 C110 H110 119.2 . .
C105 C110 H110 119.2 . .
N13 C111 C112 121.2(7) . .
N13 C111 H111 119.4 . .
C112 C111 H111 119.4 . .
N15 C112 C113 110.3(6) . .
N15 C112 C111 119.2(6) . .
C113 C112 C111 130.4(7) . .
N15 C112 Yb4 78.8(4) . .
C113 C112 Yb4 73.1(4) . .
C111 C112 Yb4 118.9(5) . .
C112 C113 C114 106.6(7) . .
C112 C113 Yb4 78.1(4) . .
C114 C113 Yb4 73.6(4) . .
C112 C113 H11A 126.7 . .
C114 C113 H11A 126.7 . .
Yb4 C113 H11A 114.2 . .
C115 C114 C113 105.6(7) . .
C115 C114 Yb4 78.8(4) . .
C113 C114 Yb4 76.7(4) . .
C115 C114 H11B 127.2 . .
C113 C114 H11B 127.2 . .
Yb4 C114 H11B 110.6 . .
N15 C115 C114 111.0(7) . .
N15 C115 Yb4 79.5(4) . .
C114 C115 Yb4 72.1(4) . .
N15 C115 H11C 124.5 . .
C114 C115 H11C 124.5 . .
Yb4 C115 H11C 115.6 . .
N14 C116 C117 121.9(8) . .
N14 C116 H116 119.0 . .
C117 C116 H116 119.0 . .
N16 C117 C116 121.0(8) . .
N16 C117 C118 109.3(8) . .
C116 C117 C118 129.6(8) . .
C119 C118 C117 105.8(8) . .
C119 C118 H118 127.1 . .
C117 C118 H118 127.1 . .
C118 C119 C120 107.5(8) . .
C118 C119 H119 126.2 . .
C120 C119 H119 126.2 . .
N16 C120 C119 110.5(8) . .
N16 C120 H120 124.8 . .
C119 C120 H120 124.8 . .
C122 C121 C126 119.1(7) . .
C122 C121 C121 119.7(6) . 2_756
C126 C121 C121 121.1(6) . 2_756
C121 C122 C123 120.8(7) . .
C121 C122 N17 117.7(6) . .
C123 C122 N17 121.4(7) . .
C124 C123 C122 120.4(8) . .
C124 C123 H123 119.8 . .
C122 C123 H123 119.8 . .
C123 C124 C125 121.3(8) . .
C123 C124 H124 119.4 . .
C125 C124 H124 119.4 . .
C130 C125 C124 124.0(10) . .
C130 C125 C126 116.6(10) . .
C124 C125 C126 119.2(8) . .
C121 C126 C127 121.1(8) . .
C121 C126 C125 119.0(8) . .
C127 C126 C125 119.8(9) . .
C128 C127 C126 118.1(11) . .
C128 C127 H127 120.9 . .
C126 C127 H127 120.9 . .
C127 C128 C129 121.9(11) . .
C127 C128 H128 119.0 . .
C129 C128 H128 119.0 . .
C130 C129 C128 118.8(10) . .
C130 C129 H129 120.6 . .
C128 C129 H129 120.6 . .
C129 C130 C125 124.5(12) . .
C129 C130 H130 117.7 . .
C125 C130 H130 117.7 . .
N17 C131 C132 121.7(8) . .
N17 C131 H13A 119.2 . .
C132 C131 H13A 119.1 . .
C133 C132 N18 111.5(7) . .
C133 C132 C131 130.5(8) . .
N18 C132 C131 118.0(7) . .
C134 C133 C132 106.1(8) . .
C134 C133 H133 126.9 . .
C132 C133 H133 126.9 . .
C133 C134 C135 107.0(8) . .
C133 C134 H134 126.5 . .
C135 C134 H134 126.5 . .
N18 C135 C134 111.5(8) . .
N18 C135 H135 124.3 . .
C134 C135 H135 124.3 . .
C137 C136 H13B 109.5 . .
C137 C136 H13C 109.5 . .
H13B C136 H13C 109.5 . .
C137 C136 H13D 109.5 . .
H13B C136 H13D 109.5 . .
H13C C136 H13D 109.5 . .
C138 C137 C142 120.0 . .
C138 C137 C136 124.0(17) . .
C142 C137 C136 115.8(17) . .
C137 C138 C139 120.0 . .
C137 C138 H138 120.0 . .
C139 C138 H138 120.0 . .
C140 C139 C138 120.0 . .
C140 C139 H139 120.0 . .
C138 C139 H139 120.0 . .
C139 C140 C141 120.0 . .
C139 C140 H140 120.0 . .
C141 C140 H140 120.0 . .
C140 C141 C142 120.0 . .
C140 C141 H141 120.0 . .
C142 C141 H141 120.0 . .
C141 C142 C137 120.0 . .
C141 C142 H142 120.0 . .
C137 C142 H142 120.0 . .
C144 C143 C148 120.8(16) . .
C144 C143 H143 119.6 . .
C148 C143 H143 119.6 . .
C143 C144 C145 123.3(18) . .
C143 C144 H144 118.4 . .
C145 C144 H144 118.4 . .
C144 C145 C146 119(2) . .
C144 C145 H145 120.6 . .
C146 C145 H145 120.6 . .
C147 C146 C145 114(2) . .
C147 C146 H146 122.8 . .
C145 C146 H146 122.8 . .
C148 C147 C146 125.5(17) . .
C148 C147 H147 117.2 . .
C146 C147 H147 117.2 . .
C147 C148 C143 116.8(14) . .
C147 C148 H148 121.6 . .
C143 C148 H148 121.6 . .

loop_
_geom_bond_atom_site_label_1
_geom_bond_atom_site_label_2
_geom_bond_distance
_geom_bond_site_symmetry_2
Yb1 N4 2.347(7) .
Yb1 N3 2.364(6) .
Yb1 N1 2.430(7) .
Yb1 N2 2.456(6) .
Yb1 C53 2.763(8) .
Yb1 C85 2.774(8) .
Yb1 N11 2.774(7) .
Yb1 C84 2.779(8) .
Yb1 C54 2.782(8) .
Yb1 C82 2.793(7) .
Yb1 C83 2.817(8) .
Yb1 C52 2.885(7) .
Yb2 N12 2.337(7) .
Yb2 N8 2.366(7) .
Yb2 N7 2.383(7) .
Yb2 N11 2.407(6) .
Yb2 N6 2.437(5) .
Yb2 N10 2.437(6) .
Yb2 N9 2.631(6) .
Yb2 N5 2.644(7) .
Yb3 N16 2.367(7) 2_756
Yb3 N16 2.367(7) .
Yb3 N15 2.467(6) 2_756
Yb3 N15 2.467(6) .
Yb3 N14 2.473(6) 2_756
Yb3 N14 2.473(6) .
Yb3 N13 2.524(6) .
Yb3 N13 2.524(6) 2_756
Yb3 C117 3.183(8) 2_756
Yb4 N18 2.351(7) .
Yb4 N18 2.351(7) 2_756
Yb4 N17 2.435(7) .
Yb4 N17 2.435(7) 2_756
Yb4 C114 2.743(7) 2_756
Yb4 C114 2.743(7) .
Yb4 C113 2.782(7) 2_756
Yb4 C113 2.782(7) .
Yb4 C115 2.827(7) .
Yb4 C115 2.827(7) 2_756
Yb4 C112 2.845(8) 2_756
Yb4 C112 2.845(8) .
N1 C21 1.294(10) .
N1 C2 1.438(9) .
N2 C26 1.287(9) .
N2 C12 1.414(10) .
N3 C25 1.356(10) .
N3 C22 1.395(10) .
N4 C30 1.356(10) .
N4 C27 1.361(10) .
N5 C51 1.275(9) .
N5 C32 1.437(10) .
N6 C56 1.284(10) .
N6 C42 1.444(9) .
N7 C55 1.369(10) .
N7 C52 1.379(10) .
N8 C60 1.353(10) .
N8 C57 1.375(9) .
N9 C81 1.282(9) .
N9 C62 1.439(9) .
N10 C86 1.301(10) .
N10 C72 1.417(9) .
N11 C85 1.375(10) .
N11 C82 1.383(9) .
N12 C90 1.354(10) .
N12 C87 1.380(10) .
N13 C111 1.267(9) .
N13 C92 1.443(9) .
N14 C116 1.317(10) .
N14 C102 1.417(11) .
N15 C112 1.370(9) .
N15 C115 1.371(9) .
N16 C120 1.351(11) .
N16 C117 1.364(10) .
N17 C131 1.316(10) .
N17 C122 1.423(10) .
N18 C135 1.362(10) .
N18 C132 1.402(10) .
C1 C2 1.413(10) .
C1 C6 1.428(10) .
C1 C11 1.498(11) .
C2 C3 1.384(11) .
C3 C4 1.354(11) .
C3 H3 0.9500 .
C4 C5 1.405(11) .
C4 H4 0.9500 .
C5 C6 1.422(12) .
C5 C10 1.428(11) .
C6 C7 1.415(11) .
C7 C8 1.374(11) .
C7 H7 0.9500 .
C8 C9 1.410(13) .
C8 H8 0.9500 .
C9 C10 1.385(13) .
C9 H9 0.9500 .
C10 H10 0.9500 .
C11 C12 1.385(11) .
C11 C16 1.435(11) .
C12 C13 1.451(12) .
C13 C14 1.314(12) .
C13 H13 0.9500 .
C14 C15 1.440(14) .
C14 H14 0.9500 .
C15 C20 1.389(13) .
C15 C16 1.407(12) .
C16 C17 1.414(12) .
C17 C18 1.360(12) .
C17 H17 0.9500 .
C18 C19 1.406(14) .
C18 H18 0.9500 .
C19 C20 1.370(15) .
C19 H19 0.9500 .
C20 H20 0.9500 .
C21 C22 1.406(12) .
C21 H21A 0.9500 .
C22 C23 1.374(11) .
C23 C24 1.380(13) .
C23 H23 0.9500 .
C24 C25 1.358(12) .
C24 H24 0.9500 .
C25 H25 0.9500 .
C26 C27 1.440(11) .
C26 H26A 0.9500 .
C27 C28 1.386(11) .
C28 C29 1.377(13) .
C28 H28 0.9500 .
C29 C30 1.414(12) .
C29 H29 0.9500 .
C30 H30 0.9500 .
C31 C32 1.368(10) .
C31 C36 1.437(10) .
C31 C41 1.495(11) .
C32 C33 1.431(11) .
C33 C34 1.361(11) .
C33 H33 0.9500 .
C34 C35 1.406(10) .
C34 H34 0.9500 .
C35 C36 1.416(11) .
C35 C40 1.459(11) .
C36 C37 1.421(10) .
C37 C38 1.365(11) .
C37 H37 0.9500 .
C38 C39 1.411(12) .
C38 H38 0.9500 .
C39 C40 1.331(10) .
C39 H39 0.9500 .
C40 H40 0.9500 .
C41 C42 1.396(10) .
C41 C46 1.443(11) .
C42 C43 1.400(10) .
C43 C44 1.366(11) .
C43 H43 0.9500 .
C44 C45 1.412(11) .
C44 H44 0.9500 .
C45 C50 1.409(11) .
C45 C46 1.418(11) .
C46 C47 1.439(12) .
C47 C48 1.407(13) .
C47 H47 0.9500 .
C48 C49 1.395(14) .
C48 H48 0.9500 .
C49 C50 1.385(14) .
C49 H49 0.9500 .
C50 H50 0.9500 .
C51 C52 1.427(10) .
C51 H51 0.9500 .
C52 C53 1.399(10) .
C53 C54 1.398(11) .
C53 H53A 0.9500 .
C54 C55 1.401(12) .
C54 H54A 0.9500 .
C55 H55A 0.9500 .
C56 C57 1.408(11) .
C56 H56A 0.9500 .
C57 C58 1.388(11) .
C58 C59 1.401(10) .
C58 H58 0.9500 .
C59 C60 1.389(10) .
C59 H59 0.9500 .
C60 H60 0.9500 .
C61 C62 1.385(10) .
C61 C66 1.445(11) .
C61 C71 1.483(10) .
C62 C63 1.408(11) .
C63 C64 1.400(12) .
C63 H63 0.9500 .
C64 C65 1.419(11) .
C64 H64 0.9500 .
C65 C66 1.400(12) .
C65 C70 1.418(12) .
C66 C67 1.420(11) .
C67 C68 1.382(11) .
C67 H67 0.9500 .
C68 C69 1.419(13) .
C68 H68 0.9500 .
C69 C70 1.349(13) .
C69 H69 0.9500 .
C70 H70 0.9500 .
C71 C72 1.387(10) .
C71 C76 1.428(10) .
C72 C73 1.407(11) .
C73 C74 1.374(12) .
C73 H73 0.9500 .
C74 C75 1.443(11) .
C74 H74 0.9500 .
C75 C80 1.390(11) .
C75 C76 1.420(10) .
C76 C77 1.440(10) .
C77 C78 1.348(12) .
C77 H77 0.9500 .
C78 C79 1.395(13) .
C78 H78 0.9500 .
C79 C80 1.386(13) .
C79 H79 0.9500 .
C80 H80 0.9500 .
C81 C82 1.455(11) .
C81 H81 0.9500 .
C82 C83 1.385(10) .
C83 C84 1.414(11) .
C83 H83A 0.9500 .
C84 C85 1.380(11) .
C84 H84A 0.9500 .
C85 H85A 0.9500 .
C86 C87 1.403(11) .
C86 H86A 0.9500 .
C87 C88 1.398(11) .
C88 C89 1.365(13) .
C88 H88 0.9500 .
C89 C90 1.392(12) .
C89 H89 0.9500 .
C90 H90 0.9500 .
C91 C92 1.392(10) .
C91 C96 1.425(11) .
C91 C101 1.477(10) .
C92 C93 1.429(10) .
C93 C94 1.352(11) .
C93 H93 0.9500 .
C94 C95 1.388(11) .
C94 H94 0.9500 .
C95 C100 1.390(12) .
C95 C96 1.437(11) .
C96 C97 1.406(10) .
C97 C98 1.437(13) .
C97 H97 0.9500 .
C98 C99 1.359(13) .
C98 H98 0.9500 .
C99 C100 1.389(12) .
C99 H99 0.9500 .
C100 H100 0.9500 .
C101 C102 1.371(11) .
C101 C106 1.440(12) .
C102 C103 1.422(11) .
C103 C104 1.340(12) .
C103 H103 0.9500 .
C104 C105 1.402(12) .
C104 H104 0.9500 .
C105 C110 1.441(12) .
C105 C106 1.444(10) .
C106 C107 1.389(11) .
C107 C108 1.383(12) .
C107 H107 0.9500 .
C108 C109 1.412(12) .
C108 H108 0.9500 .
C109 C110 1.332(13) .
C109 H109 0.9500 .
C110 H110 0.9500 .
C111 C112 1.418(10) .
C111 H111 0.9500 .
C112 C113 1.404(10) .
C113 C114 1.417(11) .
C113 H11A 0.9500 .
C114 C115 1.402(10) .
C114 H11B 0.9500 .
C115 H11C 0.9500 .
C116 C117 1.365(12) .
C116 H116 0.9500 .
C117 C118 1.449(13) .
C118 C119 1.359(13) .
C118 H118 0.9500 .
C119 C120 1.414(12) .
C119 H119 0.9500 .
C120 H120 0.9500 .
C121 C122 1.399(10) .
C121 C126 1.428(11) .
C121 C121 1.489(14) 2_756
C122 C123 1.402(10) .
C123 C124 1.370(12) .
C123 H123 0.9500 .
C124 C125 1.401(13) .
C124 H124 0.9500 .
C125 C130 1.397(14) .
C125 C126 1.436(12) .
C126 C127 1.431(13) .
C127 C128 1.381(14) .
C127 H127 0.9500 .
C128 C129 1.402(15) .
C128 H128 0.9500 .
C129 C130 1.328(16) .
C129 H129 0.9500 .
C130 H130 0.9500 .
C131 C132 1.407(11) .
C131 H13A 0.9500 .
C132 C133 1.385(12) .
C133 C134 1.382(12) .
C133 H133 0.9500 .
C134 C135 1.400(12) .
C134 H134 0.9500 .
C135 H135 0.9500 .
C136 C137 1.479(10) .
C136 H13B 0.9800 .
C136 H13C 0.9800 .
C136 H13D 0.9800 .
C137 C138 1.3900 .
C137 C142 1.3900 .
C138 C139 1.3900 .
C138 H138 0.9500 .
C139 C140 1.3900 .
C139 H139 0.9500 .
C140 C141 1.3900 .
C140 H140 0.9500 .
C141 C142 1.3900 .
C141 H141 0.9500 .
C142 H142 0.9500 .
C143 C144 1.33(2) .
C143 C148 1.399(17) .
C143 H143 0.9500 .
C144 C145 1.37(2) .
C144 H144 0.9500 .
C145 C146 1.47(3) .
C145 H145 0.9500 .
C146 C147 1.38(2) .
C146 H146 0.9500 .
C147 C148 1.376(19) .
C147 H147 0.9500 .
C148 H148 0.9500 .

loop_
_geom_torsion_atom_site_label_1
_geom_torsion_atom_site_label_2
_geom_torsion_atom_site_label_3
_geom_torsion_atom_site_label_4
_geom_torsion
_geom_torsion_site_symmetry_1
N4 Yb1 N1 C21 167.7(6) .
N3 Yb1 N1 C21 3.0(5) .
N2 Yb1 N1 C21 97.9(6) .
C53 Yb1 N1 C21 -79.9(6) .
C85 Yb1 N1 C21 18.3(8) .
N11 Yb1 N1 C21 -36.5(13) .
C84 Yb1 N1 C21 59.9(7) .
C54 Yb1 N1 C21 -110.3(6) .
C82 Yb1 N1 C21 145.1(7) .
C83 Yb1 N1 C21 102.6(6) .
C52 Yb1 N1 C21 -71.2(6) .
N4 Yb1 N1 C2 16.0(6) .
N3 Yb1 N1 C2 -148.7(6) .
N2 Yb1 N1 C2 -53.8(6) .
C53 Yb1 N1 C2 128.4(6) .
C85 Yb1 N1 C2 -133.4(6) .
N11 Yb1 N1 C2 171.8(9) .
C84 Yb1 N1 C2 -91.8(6) .
C54 Yb1 N1 C2 98.1(6) .
C82 Yb1 N1 C2 -6.5(11) .
C83 Yb1 N1 C2 -49.1(7) .
C52 Yb1 N1 C2 137.1(6) .
N4 Yb1 N2 C26 6.3(5) .
N3 Yb1 N2 C26 170.9(5) .
N1 Yb1 N2 C26 101.3(6) .
C53 Yb1 N2 C26 104.7(6) .
C85 Yb1 N2 C26 -112.8(5) .
N11 Yb1 N2 C26 -87.8(5) .
C84 Yb1 N2 C26 -106.1(6) .
C54 Yb1 N2 C26 61.9(6) .
C82 Yb1 N2 C26 -65.7(5) .
C83 Yb1 N2 C26 -75.5(5) .
C52 Yb1 N2 C26 145.8(7) .
N4 Yb1 N2 C12 -148.6(6) .
N3 Yb1 N2 C12 16.0(6) .
N1 Yb1 N2 C12 -53.6(6) .
C53 Yb1 N2 C12 -50.2(7) .
C85 Yb1 N2 C12 92.3(6) .
N11 Yb1 N2 C12 117.3(6) .
C84 Yb1 N2 C12 99.0(6) .
C54 Yb1 N2 C12 -93.0(6) .
C82 Yb1 N2 C12 139.4(6) .
C83 Yb1 N2 C12 129.5(6) .
C52 Yb1 N2 C12 -9.1(11) .
N4 Yb1 N3 C25 144.9(8) .
N1 Yb1 N3 C25 180.0(9) .
N2 Yb1 N3 C25 111.9(8) .
C53 Yb1 N3 C25 -103.8(8) .
C85 Yb1 N3 C25 8.6(8) .
N11 Yb1 N3 C25 -7.3(9) .
C84 Yb1 N3 C25 37.4(8) .
C54 Yb1 N3 C25 -112.8(8) .
C82 Yb1 N3 C25 12.8(9) .
C83 Yb1 N3 C25 42.2(9) .
C52 Yb1 N3 C25 -74.6(8) .
N4 Yb1 N3 C22 -43.6(8) .
N1 Yb1 N3 C22 -8.5(5) .
N2 Yb1 N3 C22 -76.5(5) .
C53 Yb1 N3 C22 67.7(5) .
C85 Yb1 N3 C22 -179.8(6) .
N11 Yb1 N3 C22 164.3(5) .
C84 Yb1 N3 C22 -151.1(6) .
C54 Yb1 N3 C22 58.7(6) .
C82 Yb1 N3 C22 -175.7(5) .
C83 Yb1 N3 C22 -146.3(5) .
C52 Yb1 N3 C22 96.9(6) .
N3 Yb1 N4 C30 147.5(8) .
N1 Yb1 N4 C30 114.8(9) .
N2 Yb1 N4 C30 -177.2(9) .
C53 Yb1 N4 C30 44.0(9) .
C85 Yb1 N4 C30 -84.6(9) .
N11 Yb1 N4 C30 -60.6(9) .
C84 Yb1 N4 C30 -110.3(9) .
C54 Yb1 N4 C30 39.5(9) .
C82 Yb1 N4 C30 -72.1(9) .
C83 Yb1 N4 C30 -101.4(9) .
C52 Yb1 N4 C30 14.4(10) .
N3 Yb1 N4 C27 -46.6(9) .
N1 Yb1 N4 C27 -79.4(6) .
N2 Yb1 N4 C27 -11.4(5) .
C53 Yb1 N4 C27 -150.1(6) .
C85 Yb1 N4 C27 81.2(6) .
N11 Yb1 N4 C27 105.3(6) .
C84 Yb1 N4 C27 55.6(6) .
C54 Yb1 N4 C27 -154.6(6) .
C82 Yb1 N4 C27 93.8(6) .
C83 Yb1 N4 C27 64.4(6) .
C52 Yb1 N4 C27 -179.8(5) .
N12 Yb2 N5 C51 82.6(6) .
N8 Yb2 N5 C51 -132.0(6) .
N7 Yb2 N5 C51 12.9(6) .
N11 Yb2 N5 C51 -57.2(6) .
N6 Yb2 N5 C51 159.0(6) .
N10 Yb2 N5 C51 159.0(5) .
N9 Yb2 N5 C51 -20.5(8) .
N12 Yb2 N5 C32 -112.1(6) .
N8 Yb2 N5 C32 33.3(6) .
N7 Yb2 N5 C32 178.1(7) .
N11 Yb2 N5 C32 108.1(6) .
N6 Yb2 N5 C32 -35.8(6) .
N10 Yb2 N5 C32 -35.7(8) .
N9 Yb2 N5 C32 144.8(6) .
N12 Yb2 N6 C56 -156.8(6) .
N8 Yb2 N6 C56 -0.4(5) .
N7 Yb2 N6 C56 132.1(5) .
N11 Yb2 N6 C56 36.8(7) .
N10 Yb2 N6 C56 -85.6(6) .
N9 Yb2 N6 C56 -86.3(7) .
N5 Yb2 N6 C56 94.4(6) .
N12 Yb2 N6 C42 43.6(5) .
N8 Yb2 N6 C42 -160.0(6) .
N7 Yb2 N6 C42 -27.5(6) .
N11 Yb2 N6 C42 -122.8(5) .
N10 Yb2 N6 C42 114.8(5) .
N9 Yb2 N6 C42 114.1(6) .
N5 Yb2 N6 C42 -65.2(5) .
N12 Yb2 N7 C55 64.8(8) .
N8 Yb2 N7 C55 -126.8(7) .
N11 Yb2 N7 C55 -89.1(8) .
N6 Yb2 N7 C55 138.5(7) .
N10 Yb2 N7 C55 24.1(9) .
N9 Yb2 N7 C55 -22.1(8) .
N5 Yb2 N7 C55 176.9(8) .
N12 Yb2 N7 C52 -124.9(6) .
N8 Yb2 N7 C52 43.4(7) .
N11 Yb2 N7 C52 81.2(6) .
N6 Yb2 N7 C52 -51.3(6) .
N10 Yb2 N7 C52 -165.7(5) .
N9 Yb2 N7 C52 148.2(6) .
N5 Yb2 N7 C52 -12.9(5) .
N12 Yb2 N7 Yb1 154.4(3) .
N8 Yb2 N7 Yb1 -37.2(4) .
N11 Yb2 N7 Yb1 0.5(2) .
N6 Yb2 N7 Yb1 -131.9(2) .
N10 Yb2 N7 Yb1 113.7(3) .
N9 Yb2 N7 Yb1 67.6(2) .
N5 Yb2 N7 Yb1 -93.5(3) .
N4 Yb1 N7 C55 32.4(5) .
N3 Yb1 N7 C55 -134.1(5) .
N1 Yb1 N7 C55 -59.5(5) .
N2 Yb1 N7 C55 60.1(11) .
C53 Yb1 N7 C55 -76.9(5) .
C85 Yb1 N7 C55 152.5(5) .
N11 Yb1 N7 C55 131.7(5) .
C84 Yb1 N7 C55 140.2(5) .
C54 Yb1 N7 C55 -36.0(5) .
C82 Yb1 N7 C55 104.9(5) .
C83 Yb1 N7 C55 110.5(5) .
C52 Yb1 N7 C55 -113.3(7) .
N4 Yb1 N7 C52 145.7(4) .
N3 Yb1 N7 C52 -20.8(5) .
N1 Yb1 N7 C52 53.8(5) .
N2 Yb1 N7 C52 173.4(9) .
C53 Yb1 N7 C52 36.4(4) .
C85 Yb1 N7 C52 -94.2(5) .
N11 Yb1 N7 C52 -115.0(5) .
C84 Yb1 N7 C52 -106.5(5) .
C54 Yb1 N7 C52 77.2(5) .
C82 Yb1 N7 C52 -141.8(5) .
C83 Yb1 N7 C52 -136.2(4) .
N4 Yb1 N7 Yb2 -99.9(3) .
N3 Yb1 N7 Yb2 93.6(3) .
N1 Yb1 N7 Yb2 168.3(2) .
N2 Yb1 N7 Yb2 -72.1(10) .
C53 Yb1 N7 Yb2 150.8(4) .
C85 Yb1 N7 Yb2 20.3(3) .
N11 Yb1 N7 Yb2 -0.5(2) .
C84 Yb1 N7 Yb2 8.0(3) .
C54 Yb1 N7 Yb2 -168.3(4) .
C82 Yb1 N7 Yb2 -27.4(3) .
C83 Yb1 N7 Yb2 -21.8(3) .
C52 Yb1 N7 Yb2 114.5(5) .
N12 Yb2 N8 C60 -133.4(8) .
N7 Yb2 N8 C60 66.4(9) .
N11 Yb2 N8 C60 29.7(8) .
N6 Yb2 N8 C60 -176.1(9) .
N10 Yb2 N8 C60 -94.7(8) .
N9 Yb2 N8 C60 -29.6(9) .
N5 Yb2 N8 C60 116.0(8) .
N12 Yb2 N8 C57 38.0(8) .
N7 Yb2 N8 C57 -122.2(6) .
N11 Yb2 N8 C57 -158.9(6) .
N6 Yb2 N8 C57 -4.7(5) .
N10 Yb2 N8 C57 76.7(6) .
N9 Yb2 N8 C57 141.8(6) .
N5 Yb2 N8 C57 -72.6(6) .
N12 Yb2 N9 C81 -147.8(5) .
N8 Yb2 N9 C81 67.0(6) .
N7 Yb2 N9 C81 -69.1(5) .
N11 Yb2 N9 C81 1.9(5) .
N6 Yb2 N9 C81 142.3(5) .
N10 Yb2 N9 C81 141.6(6) .
N5 Yb2 N9 C81 -38.7(7) .
N12 Yb2 N9 C62 29.4(6) .
N8 Yb2 N9 C62 -115.8(6) .
N7 Yb2 N9 C62 108.1(6) .
N11 Yb2 N9 C62 179.1(6) .
N6 Yb2 N9 C62 -40.5(8) .
N10 Yb2 N9 C62 -41.2(6) .
N5 Yb2 N9 C62 138.5(6) .
N12 Yb2 N10 C86 -0.7(5) .
N8 Yb2 N10 C86 -157.8(5) .
N7 Yb2 N10 C86 42.1(6) .
N11 Yb2 N10 C86 135.5(5) .
N6 Yb2 N10 C86 -87.3(5) .
N9 Yb2 N10 C86 92.3(5) .
N5 Yb2 N10 C86 -87.4(6) .
N12 Yb2 N10 C72 -152.9(6) .
N8 Yb2 N10 C72 50.0(5) .
N7 Yb2 N10 C72 -110.2(6) .
N11 Yb2 N10 C72 -16.8(6) .
N6 Yb2 N10 C72 120.4(6) .
N9 Yb2 N10 C72 -60.0(5) .
N5 Yb2 N10 C72 120.3(6) .
N12 Yb2 N11 C85 -141.9(7) .
N8 Yb2 N11 C85 53.2(7) .
N7 Yb2 N11 C85 -100.7(8) .
N6 Yb2 N11 C85 17.3(9) .
N10 Yb2 N11 C85 123.8(7) .
N9 Yb2 N11 C85 168.0(8) .
N5 Yb2 N11 C85 -34.5(7) .
N12 Yb2 N11 C82 49.9(7) .
N8 Yb2 N11 C82 -115.0(6) .
N7 Yb2 N11 C82 91.1(6) .
N6 Yb2 N11 C82 -150.9(5) .
N10 Yb2 N11 C82 -44.4(6) .
N9 Yb2 N11 C82 -0.2(5) .
N5 Yb2 N11 C82 157.2(6) .
N12 Yb2 N11 Yb1 -41.8(5) .
N8 Yb2 N11 Yb1 153.3(3) .
N7 Yb2 N11 Yb1 -0.6(3) .
N6 Yb2 N11 Yb1 117.4(3) .
N10 Yb2 N11 Yb1 -136.1(3) .
N9 Yb2 N11 Yb1 -91.9(3) .
N5 Yb2 N11 Yb1 65.5(3) .
N4 Yb1 N11 C85 -133.5(5) .
N3 Yb1 N11 C85 33.8(5) .
N1 Yb1 N11 C85 71.4(12) .
N2 Yb1 N11 C85 -59.1(5) .
C53 Yb1 N11 C85 113.0(5) .
C84 Yb1 N11 C85 -35.3(5) .
C54 Yb1 N11 C85 142.6(5) .
C82 Yb1 N11 C85 -109.7(7) .
C83 Yb1 N11 C85 -74.9(5) .
C52 Yb1 N11 C85 107.8(5) .
N4 Yb1 N11 C82 -23.8(5) .
N3 Yb1 N11 C82 143.5(4) .
N1 Yb1 N11 C82 -178.9(9) .
N2 Yb1 N11 C82 50.6(5) .
C53 Yb1 N11 C82 -137.3(5) .
C85 Yb1 N11 C82 109.7(7) .
C84 Yb1 N11 C82 74.4(5) .
C54 Yb1 N11 C82 -107.8(5) .
C83 Yb1 N11 C82 34.8(4) .
C52 Yb1 N11 C82 -142.5(5) .
N4 Yb1 N11 Yb2 93.5(3) .
N3 Yb1 N11 Yb2 -99.3(3) .
N1 Yb1 N11 Yb2 -61.7(11) .
N2 Yb1 N11 Yb2 167.9(3) .
C53 Yb1 N11 Yb2 -20.0(3) .
C85 Yb1 N11 Yb2 -133.1(6) .
C84 Yb1 N11 Yb2 -168.3(5) .
C54 Yb1 N11 Yb2 9.5(3) .
C82 Yb1 N11 Yb2 117.3(6) .
C83 Yb1 N11 Yb2 152.1(4) .
C52 Yb1 N11 Yb2 -25.2(3) .
N8 Yb2 N12 C90 -137.9(8) .
N7 Yb2 N12 C90 28.3(8) .
N11 Yb2 N12 C90 67.4(9) .
N6 Yb2 N12 C90 -98.2(8) .
N10 Yb2 N12 C90 -179.0(9) .
N9 Yb2 N12 C90 112.1(8) .
N5 Yb2 N12 C90 -32.9(9) .
N8 Yb2 N12 C87 38.4(7) .
N7 Yb2 N12 C87 -155.4(6) .
N11 Yb2 N12 C87 -116.2(6) .
N6 Yb2 N12 C87 78.2(5) .
N10 Yb2 N12 C87 -2.6(5) .
N9 Yb2 N12 C87 -71.5(5) .
N5 Yb2 N12 C87 143.4(5) .
N16 Yb3 N13 C111 -120.4(5) 2_756
N16 Yb3 N13 C111 -171.1(5) .
N15 Yb3 N13 C111 75.1(5) 2_756
N15 Yb3 N13 C111 3.0(5) .
N14 Yb3 N13 C111 -59.5(6) 2_756
N14 Yb3 N13 C111 154.7(5) .
N13 Yb3 N13 C111 40.3(5) 2_756
C117 Yb3 N13 C111 -102.2(5) 2_756
N16 Yb3 N13 C92 40.2(5) 2_756
N16 Yb3 N13 C92 -10.6(6) .
N15 Yb3 N13 C92 -124.4(5) 2_756
N15 Yb3 N13 C92 163.6(5) .
N14 Yb3 N13 C92 101.1(5) 2_756
N14 Yb3 N13 C92 -44.8(5) .
N13 Yb3 N13 C92 -159.2(5) 2_756
C117 Yb3 N13 C92 58.3(5) 2_756
N16 Yb3 N14 C116 78.4(6) 2_756
N16 Yb3 N14 C116 -0.1(5) .
N15 Yb3 N14 C116 -122.5(6) 2_756
N15 Yb3 N14 C116 -163.6(5) .
N14 Yb3 N14 C116 40.4(5) 2_756
N13 Yb3 N14 C116 158.0(6) .
N13 Yb3 N14 C116 -65.9(6) 2_756
C117 Yb3 N14 C116 68.1(6) 2_756
N16 Yb3 N14 C102 -123.3(6) 2_756
N16 Yb3 N14 C102 158.1(7) .
N15 Yb3 N14 C102 35.7(6) 2_756
N15 Yb3 N14 C102 -5.3(7) .
N14 Yb3 N14 C102 -161.3(6) 2_756
N13 Yb3 N14 C102 -43.8(6) .
N13 Yb3 N14 C102 92.4(6) 2_756
C117 Yb3 N14 C102 -133.6(6) 2_756
N16 Yb3 N15 C112 64.9(5) 2_756
N16 Yb3 N15 C112 173.2(5) .
N15 Yb3 N15 C112 -84.1(5) 2_756
N14 Yb3 N15 C112 125.6(5) 2_756
N14 Yb3 N15 C112 -40.6(6) .
N13 Yb3 N15 C112 0.9(4) .
N13 Yb3 N15 C112 -153.8(5) 2_756
C117 Yb3 N15 C112 87.2(5) 2_756
N16 Yb3 N15 C115 -117.1(6) 2_756
N16 Yb3 N15 C115 -8.8(9) .
N15 Yb3 N15 C115 93.9(7) 2_756
N14 Yb3 N15 C115 -56.5(6) 2_756
N14 Yb3 N15 C115 137.4(6) .
N13 Yb3 N15 C115 178.9(7) .
N13 Yb3 N15 C115 24.2(6) 2_756
C117 Yb3 N15 C115 -94.9(7) 2_756
N16 Yb3 N15 Yb4 149.0(2) 2_756
N16 Yb3 N15 Yb4 -102.7(4) .
N15 Yb3 N15 Yb4 0.0 2_756
N14 Yb3 N15 Yb4 -150.4(3) 2_756
N14 Yb3 N15 Yb4 43.4(4) .
N13 Yb3 N15 Yb4 85.0(2) .
N13 Yb3 N15 Yb4 -69.7(2) 2_756
C117 Yb3 N15 Yb4 171.2(2) 2_756
N18 Yb4 N15 C112 -150.2(4) .
N18 Yb4 N15 C112 18.6(4) 2_756
N17 Yb4 N15 C112 -176.4(9) .
N17 Yb4 N15 C112 -55.9(4) 2_756
C114 Yb4 N15 C112 104.7(4) 2_756
C114 Yb4 N15 C112 -77.3(4) .
C113 Yb4 N15 C112 134.5(4) 2_756
C113 Yb4 N15 C112 -36.5(4) .
C115 Yb4 N15 C112 -113.5(6) .
C115 Yb4 N15 C112 91.7(4) 2_756
C112 Yb4 N15 C112 138.5(3) 2_756
N18 Yb4 N15 C115 -36.6(4) .
N18 Yb4 N15 C115 132.1(4) 2_756
N17 Yb4 N15 C115 -62.9(10) .
N17 Yb4 N15 C115 57.6(5) 2_756
C114 Yb4 N15 C115 -141.7(4) 2_756
C114 Yb4 N15 C115 36.2(4) .
C113 Yb4 N15 C115 -111.9(4) 2_756
C113 Yb4 N15 C115 77.0(4) .
C115 Yb4 N15 C115 -154.7(3) 2_756
C112 Yb4 N15 C115 -108.0(4) 2_756
C112 Yb4 N15 C115 113.5(6) .
N18 Yb4 N15 Yb3 98.6(3) .
N18 Yb4 N15 Yb3 -92.6(3) 2_756
N17 Yb4 N15 Yb3 72.4(10) .
N17 Yb4 N15 Yb3 -167.1(2) 2_756
C114 Yb4 N15 Yb3 -6.5(3) 2_756
C114 Yb4 N15 Yb3 171.5(4) .
C113 Yb4 N15 Yb3 23.3(3) 2_756
C113 Yb4 N15 Yb3 -147.7(4) .
C115 Yb4 N15 Yb3 135.3(5) .
C115 Yb4 N15 Yb3 -19.5(2) 2_756
C112 Yb4 N15 Yb3 27.3(2) 2_756
C112 Yb4 N15 Yb3 -111.2(5) .
N16 Yb3 N16 C120 85.3(8) 2_756
N15 Yb3 N16 C120 -122.6(8) 2_756
N15 Yb3 N16 C120 -32.2(10) .
N14 Yb3 N16 C120 14.5(8) 2_756
N14 Yb3 N16 C120 172.4(9) .
N13 Yb3 N16 C120 136.5(7) .
N13 Yb3 N16 C120 -65.0(8) 2_756
C117 Yb3 N16 C120 61.7(8) 2_756
N16 Yb3 N16 C117 -82.6(6) 2_756
N15 Yb3 N16 C117 69.5(6) 2_756
N15 Yb3 N16 C117 159.9(5) .
N14 Yb3 N16 C117 -153.4(6) 2_756
N14 Yb3 N16 C117 4.5(5) .
N13 Yb3 N16 C117 -31.4(7) .
N13 Yb3 N16 C117 127.1(6) 2_756
C117 Yb3 N16 C117 -106.2(6) 2_756
N18 Yb4 N17 C131 -5.0(5) .
N18 Yb4 N17 C131 -172.1(5) 2_756
N17 Yb4 N17 C131 -102.7(6) 2_756
C114 Yb4 N17 C131 104.7(6) 2_756
C114 Yb4 N17 C131 -65.5(6) .
C113 Yb4 N17 C131 73.7(5) 2_756
C113 Yb4 N17 C131 -108.3(6) .
C115 Yb4 N17 C131 -24.1(7) .
C115 Yb4 N17 C131 112.0(5) 2_756
C112 Yb4 N17 C131 65.4(5) 2_756
C112 Yb4 N17 C131 -151.3(7) .
N18 Yb4 N17 C122 151.6(6) .
N18 Yb4 N17 C122 -15.5(6) 2_756
N17 Yb4 N17 C122 54.0(5) 2_756
C114 Yb4 N17 C122 -98.6(6) 2_756
C114 Yb4 N17 C122 91.2(6) .
C113 Yb4 N17 C122 -129.6(6) 2_756
C113 Yb4 N17 C122 48.4(7) .
C115 Yb4 N17 C122 132.6(5) .
C115 Yb4 N17 C122 -91.4(6) 2_756
C112 Yb4 N17 C122 -137.9(6) 2_756
C112 Yb4 N17 C122 5.4(12) .
N18 Yb4 N18 C135 -156.1(8) 2_756
N17 Yb4 N18 C135 169.4(8) .
N17 Yb4 N18 C135 -123.8(8) 2_756
C114 Yb4 N18 C135 101.9(8) 2_756
C114 Yb4 N18 C135 -50.3(8) .
C113 Yb4 N18 C135 91.7(8) 2_756
C113 Yb4 N18 C135 -51.9(8) .
C115 Yb4 N18 C135 -21.6(7) .
C115 Yb4 N18 C135 76.3(8) 2_756
C112 Yb4 N18 C135 61.9(7) 2_756
C112 Yb4 N18 C135 -20.8(8) .
N18 Yb4 N18 C132 46.4(5) 2_756
N17 Yb4 N18 C132 11.9(5) .
N17 Yb4 N18 C132 78.7(5) 2_756
C114 Yb4 N18 C132 -55.6(5) 2_756
C114 Yb4 N18 C132 152.2(5) .
C113 Yb4 N18 C132 -65.7(5) 2_756
C113 Yb4 N18 C132 150.6(5) .
C115 Yb4 N18 C132 -179.1(5) .
C115 Yb4 N18 C132 -81.2(6) 2_756
C112 Yb4 N18 C132 -95.6(5) 2_756
C112 Yb4 N18 C132 -178.3(5) .
C6 C1 C2 C3 0.8(11) .
C11 C1 C2 C3 174.4(8) .
C6 C1 C2 N1 -172.4(7) .
C11 C1 C2 N1 1.1(11) .
C21 N1 C2 C3 127.1(9) .
Yb1 N1 C2 C3 -81.8(9) .
C21 N1 C2 C1 -59.8(10) .
Yb1 N1 C2 C1 91.4(8) .
C1 C2 C3 C4 0.0(12) .
N1 C2 C3 C4 172.9(8) .
C2 C3 C4 C5 0.2(12) .
C3 C4 C5 C6 -1.4(12) .
C3 C4 C5 C10 -176.5(8) .
C4 C5 C6 C7 -176.7(8) .
C10 C5 C6 C7 -1.5(12) .
C4 C5 C6 C1 2.2(12) .
C10 C5 C6 C1 177.4(7) .
C2 C1 C6 C7 177.0(8) .
C11 C1 C6 C7 3.5(12) .
C2 C1 C6 C5 -1.9(11) .
C11 C1 C6 C5 -175.4(8) .
C5 C6 C7 C8 2.0(12) .
C1 C6 C7 C8 -176.8(8) .
C6 C7 C8 C9 -1.7(13) .
C7 C8 C9 C10 0.9(14) .
C8 C9 C10 C5 -0.4(13) .
C4 C5 C10 C9 175.9(8) .
C6 C5 C10 C9 0.7(12) .
C2 C1 C11 C12 -62.0(11) .
C6 C1 C11 C12 111.4(9) .
C2 C1 C11 C16 115.1(9) .
C6 C1 C11 C16 -71.5(11) .
C16 C11 C12 N2 -174.1(7) .
C1 C11 C12 N2 3.1(11) .
C16 C11 C12 C13 2.2(11) .
C1 C11 C12 C13 179.4(8) .
C26 N2 C12 C11 -64.0(10) .
Yb1 N2 C12 C11 89.6(8) .
C26 N2 C12 C13 119.7(8) .
Yb1 N2 C12 C13 -86.7(8) .
C11 C12 C13 C14 0.7(13) .
N2 C12 C13 C14 176.9(8) .
C12 C13 C14 C15 0.0(14) .
C13 C14 C15 C20 179.9(10) .
C13 C14 C15 C16 -3.6(14) .
C20 C15 C16 C17 1.7(13) .
C14 C15 C16 C17 -174.9(8) .
C20 C15 C16 C11 -177.1(8) .
C14 C15 C16 C11 6.3(12) .
C12 C11 C16 C15 -5.7(11) .
C1 C11 C16 C15 177.2(8) .
C12 C11 C16 C17 175.5(7) .
C1 C11 C16 C17 -1.6(12) .
C15 C16 C17 C18 -0.7(12) .
C11 C16 C17 C18 178.0(8) .
C16 C17 C18 C19 -1.1(13) .
C17 C18 C19 C20 1.8(13) .
C18 C19 C20 C15 -0.7(14) .
C16 C15 C20 C19 -1.0(15) .
C14 C15 C20 C19 175.5(9) .
C2 N1 C21 C22 156.9(8) .
Yb1 N1 C21 C22 3.0(10) .
C25 N3 C22 C23 -0.5(9) .
Yb1 N3 C22 C23 -174.9(6) .
C25 N3 C22 C21 -172.2(7) .
Yb1 N3 C22 C21 13.4(9) .
N1 C21 C22 C23 179.2(10) .
N1 C21 C22 N3 -11.3(12) .
N3 C22 C23 C24 0.9(11) .
C21 C22 C23 C24 171.0(10) .
C22 C23 C24 C25 -0.9(11) .
C22 N3 C25 C24 -0.1(9) .
Yb1 N3 C25 C24 172.0(7) .
C23 C24 C25 N3 0.6(11) .
C12 N2 C26 C27 155.5(7) .
Yb1 N2 C26 C27 -0.9(9) .
C30 N4 C27 C28 -0.4(10) .
Yb1 N4 C27 C28 -170.8(6) .
C30 N4 C27 C26 -174.1(7) .
Yb1 N4 C27 C26 15.5(9) .
N2 C26 C27 N4 -9.9(12) .
N2 C26 C27 C28 177.6(9) .
N4 C27 C28 C29 1.4(11) .
C26 C27 C28 C29 174.2(8) .
C27 C28 C29 C30 -1.7(10) .
C27 N4 C30 C29 -0.7(9) .
Yb1 N4 C30 C29 166.1(7) .
C28 C29 C30 N4 1.6(10) .
C36 C31 C32 C33 1.4(12) .
C41 C31 C32 C33 -178.9(8) .
C36 C31 C32 N5 -177.7(7) .
C41 C31 C32 N5 2.0(12) .
C51 N5 C32 C31 -121.8(9) .
Yb2 N5 C32 C31 73.6(10) .
C51 N5 C32 C33 59.1(11) .
Yb2 N5 C32 C33 -105.6(8) .
C31 C32 C33 C34 1.7(14) .
N5 C32 C33 C34 -179.1(8) .
C32 C33 C34 C35 0.1(14) .
C33 C34 C35 C36 -5.0(13) .
C33 C34 C35 C40 178.4(8) .
C34 C35 C36 C37 -172.5(8) .
C40 C35 C36 C37 4.2(11) .
C34 C35 C36 C31 8.0(12) .
C40 C35 C36 C31 -175.2(7) .
C32 C31 C36 C35 -6.2(11) .
C41 C31 C36 C35 174.1(7) .
C32 C31 C36 C37 174.3(7) .
C41 C31 C36 C37 -5.4(11) .
C35 C36 C37 C38 -4.2(11) .
C31 C36 C37 C38 175.2(7) .
C36 C37 C38 C39 1.7(12) .
C37 C38 C39 C40 0.7(13) .
C38 C39 C40 C35 -0.5(13) .
C34 C35 C40 C39 174.7(9) .
C36 C35 C40 C39 -2.0(13) .
C32 C31 C41 C42 -61.1(11) .
C36 C31 C41 C42 118.6(8) .
C32 C31 C41 C46 119.2(9) .
C36 C31 C41 C46 -61.2(10) .
C46 C41 C42 C43 0.9(11) .
C31 C41 C42 C43 -178.8(7) .
C46 C41 C42 N6 -177.2(6) .
C31 C41 C42 N6 3.0(10) .
C56 N6 C42 C41 -61.9(10) .
Yb2 N6 C42 C41 96.4(7) .
C56 N6 C42 C43 120.0(8) .
Yb2 N6 C42 C43 -81.8(8) .
C41 C42 C43 C44 2.1(11) .
N6 C42 C43 C44 -179.8(7) .
C42 C43 C44 C45 -2.2(12) .
C43 C44 C45 C50 -179.9(8) .
C43 C44 C45 C46 -0.8(12) .
C50 C45 C46 C47 2.9(12) .
C44 C45 C46 C47 -176.2(8) .
C50 C45 C46 C41 -176.9(8) .
C44 C45 C46 C41 4.0(11) .
C42 C41 C46 C45 -4.0(11) .
C31 C41 C46 C45 175.8(7) .
C42 C41 C46 C47 176.2(8) .
C31 C41 C46 C47 -4.1(12) .
C45 C46 C47 C48 -3.6(13) .
C41 C46 C47 C48 176.2(9) .
C46 C47 C48 C49 1.3(15) .
C47 C48 C49 C50 1.9(15) .
C48 C49 C50 C45 -2.6(16) .
C44 C45 C50 C49 179.2(9) .
C46 C45 C50 C49 0.1(14) .
C32 N5 C51 C52 -179.0(7) .
Yb2 N5 C51 C52 -12.0(10) .
C55 N7 C52 C53 0.8(9) .
Yb2 N7 C52 C53 -172.0(5) .
Yb1 N7 C52 C53 -65.7(5) .
C55 N7 C52 C51 -174.3(7) .
Yb2 N7 C52 C51 12.9(9) .
Yb1 N7 C52 C51 119.2(7) .
C55 N7 C52 Yb1 66.5(5) .
Yb2 N7 C52 Yb1 -106.3(4) .
N5 C51 C52 N7 0.7(12) .
N5 C51 C52 C53 -173.3(8) .
N5 C51 C52 Yb1 97.7(8) .
N4 Yb1 C52 N7 -40.5(5) .
N3 Yb1 C52 N7 159.5(5) .
N1 Yb1 C52 N7 -133.5(4) .
N2 Yb1 C52 N7 -175.0(7) .
C53 Yb1 C52 N7 -115.9(7) .
C85 Yb1 C52 N7 80.8(4) .
N11 Yb1 C52 N7 53.2(4) .
C84 Yb1 C52 N7 81.7(5) .
C54 Yb1 C52 N7 -76.1(5) .
C82 Yb1 C52 N7 36.2(4) .
C83 Yb1 C52 N7 50.9(5) .
N4 Yb1 C52 C53 75.4(5) .
N3 Yb1 C52 C53 -84.6(5) .
N1 Yb1 C52 C53 -17.6(5) .
N2 Yb1 C52 C53 -59.0(10) .
C85 Yb1 C52 C53 -163.3(5) .
N11 Yb1 C52 C53 169.2(5) .
C84 Yb1 C52 C53 -162.4(5) .
C54 Yb1 C52 C53 39.8(5) .
C82 Yb1 C52 C53 152.1(5) .
C83 Yb1 C52 C53 166.9(4) .
N4 Yb1 C52 C51 -158.9(5) .
N3 Yb1 C52 C51 41.1(6) .
N1 Yb1 C52 C51 108.2(6) .
N2 Yb1 C52 C51 66.7(10) .
C53 Yb1 C52 C51 125.7(8) .
C85 Yb1 C52 C51 -37.6(6) .
N11 Yb1 C52 C51 -65.1(5) .
C84 Yb1 C52 C51 -36.7(6) .
C54 Yb1 C52 C51 165.6(7) .
C82 Yb1 C52 C51 -82.2(6) .
C83 Yb1 C52 C51 -67.4(6) .
N7 C52 C53 C54 0.0(9) .
C51 C52 C53 C54 174.4(8) .
Yb1 C52 C53 C54 -72.7(5) .
N7 C52 C53 Yb1 72.7(6) .
C51 C52 C53 Yb1 -112.9(8) .
N4 Yb1 C53 C54 -9.2(5) .
N3 Yb1 C53 C54 -161.9(5) .
N1 Yb1 C53 C54 -89.5(5) .
N2 Yb1 C53 C54 -92.8(5) .
C85 Yb1 C53 C54 126.1(5) .
N11 Yb1 C53 C54 98.3(5) .
C84 Yb1 C53 C54 133.1(5) .
C82 Yb1 C53 C54 76.4(5) .
C83 Yb1 C53 C54 87.7(6) .
C52 Yb1 C53 C54 108.6(7) .
N4 Yb1 C53 C52 -117.8(5) .
N3 Yb1 C53 C52 89.4(5) .
N1 Yb1 C53 C52 161.9(5) .
N2 Yb1 C53 C52 158.6(4) .
C85 Yb1 C53 C52 17.4(5) .
N11 Yb1 C53 C52 -10.3(5) .
C84 Yb1 C53 C52 24.5(6) .
C54 Yb1 C53 C52 -108.6(7) .
C82 Yb1 C53 C52 -32.2(5) .
C83 Yb1 C53 C52 -21.0(7) .
C52 C53 C54 C55 -0.7(9) .
Yb1 C53 C54 C55 -76.6(6) .
C52 C53 C54 Yb1 75.9(5) .
N4 Yb1 C54 C53 171.3(5) .
N3 Yb1 C54 C53 18.3(5) .
N1 Yb1 C54 C53 82.0(5) .
N2 Yb1 C54 C53 119.7(5) .
C85 Yb1 C54 C53 -66.6(5) .
N11 Yb1 C54 C53 -87.0(5) .
C84 Yb1 C54 C53 -83.8(7) .
C82 Yb1 C54 C53 -115.9(5) .
C83 Yb1 C54 C53 -127.4(5) .
C52 Yb1 C54 C53 -38.9(4) .
N4 Yb1 C54 C55 -78.2(5) .
N3 Yb1 C54 C55 128.8(5) .
N1 Yb1 C54 C55 -167.5(5) .
N2 Yb1 C54 C55 -129.8(5) .
C53 Yb1 C54 C55 110.5(7) .
C85 Yb1 C54 C55 43.9(6) .
N11 Yb1 C54 C55 23.5(5) .
C84 Yb1 C54 C55 26.7(8) .
C82 Yb1 C54 C55 -5.4(5) .
C83 Yb1 C54 C55 -16.9(6) .
C52 Yb1 C54 C55 71.6(5) .
C52 N7 C55 C54 -1.3(9) .
Yb2 N7 C55 C54 169.9(6) .
Yb1 N7 C55 C54 63.5(6) .
C52 N7 C55 Yb1 -64.7(5) .
Yb2 N7 C55 Yb1 106.4(6) .
C53 C54 C55 N7 1.3(10) .
Yb1 C54 C55 N7 -69.9(6) .
C53 C54 C55 Yb1 71.2(6) .
N4 Yb1 C55 N7 -147.2(5) .
N3 Yb1 C55 N7 54.7(6) .
N1 Yb1 C55 N7 128.7(5) .
N2 Yb1 C55 N7 -161.6(4) .
C53 Yb1 C55 N7 77.2(5) .
C85 Yb1 C55 N7 -27.4(5) .
N11 Yb1 C55 N7 -39.9(5) .
C84 Yb1 C55 N7 -48.0(6) .
C54 Yb1 C55 N7 116.3(7) .
C82 Yb1 C55 N7 -68.9(5) .
C83 Yb1 C55 N7 -76.1(5) .
C52 Yb1 C55 N7 36.7(4) .
N4 Yb1 C55 C54 96.5(5) .
N3 Yb1 C55 C54 -61.6(5) .
N1 Yb1 C55 C54 12.4(5) .
N2 Yb1 C55 C54 82.1(6) .
C53 Yb1 C55 C54 -39.1(5) .
C85 Yb1 C55 C54 -143.7(5) .
N11 Yb1 C55 C54 -156.2(5) .
C84 Yb1 C55 C54 -164.3(5) .
C82 Yb1 C55 C54 174.8(5) .
C83 Yb1 C55 C54 167.6(5) .
C52 Yb1 C55 C54 -79.6(5) .
C42 N6 C56 C57 165.6(7) .
Yb2 N6 C56 C57 5.8(10) .
C60 N8 C57 C58 -2.3(9) .
Yb2 N8 C57 C58 -176.4(5) .
C60 N8 C57 C56 -176.6(7) .
Yb2 N8 C57 C56 9.3(9) .
N6 C56 C57 N8 -10.4(12) .
N6 C56 C57 C58 176.6(8) .
N8 C57 C58 C59 2.6(9) .
C56 C57 C58 C59 175.8(9) .
C57 C58 C59 C60 -1.9(9) .
C57 N8 C60 C59 1.0(9) .
Yb2 N8 C60 C59 173.0(6) .
C58 C59 C60 N8 0.6(9) .
C66 C61 C62 C63 4.0(11) .
C71 C61 C62 C63 -177.7(7) .
C66 C61 C62 N9 -172.6(7) .
C71 C61 C62 N9 5.7(11) .
C81 N9 C62 C61 -107.0(8) .
Yb2 N9 C62 C61 75.9(9) .
C81 N9 C62 C63 76.3(9) .
Yb2 N9 C62 C63 -100.8(7) .
C61 C62 C63 C64 -0.2(12) .
N9 C62 C63 C64 176.5(7) .
C62 C63 C64 C65 -2.8(12) .
C63 C64 C65 C66 1.8(12) .
C63 C64 C65 C70 -174.9(8) .
C70 C65 C66 C67 2.6(11) .
C64 C65 C66 C67 -174.2(7) .
C70 C65 C66 C61 178.8(8) .
C64 C65 C66 C61 2.1(11) .
C62 C61 C66 C65 -4.9(11) .
C71 C61 C66 C65 176.8(7) .
C62 C61 C66 C67 171.3(7) .
C71 C61 C66 C67 -7.0(11) .
C65 C66 C67 C68 -1.7(12) .
C61 C66 C67 C68 -178.0(7) .
C66 C67 C68 C69 -0.8(11) .
C67 C68 C69 C70 2.5(12) .
C68 C69 C70 C65 -1.6(13) .
C66 C65 C70 C69 -1.0(12) .
C64 C65 C70 C69 175.7(8) .
C62 C61 C71 C72 -65.5(10) .
C66 C61 C71 C72 112.7(8) .
C62 C61 C71 C76 112.3(8) .
C66 C61 C71 C76 -69.5(10) .
C76 C71 C72 C73 1.8(10) .
C61 C71 C72 C73 179.7(7) .
C76 C71 C72 N10 -174.2(6) .
C61 C71 C72 N10 3.7(10) .
C86 N10 C72 C71 -57.0(9) .
Yb2 N10 C72 C71 94.1(7) .
C86 N10 C72 C73 126.9(7) .
Yb2 N10 C72 C73 -82.0(7) .
C71 C72 C73 C74 0.5(11) .
N10 C72 C73 C74 176.6(7) .
C72 C73 C74 C75 -1.7(12) .
C73 C74 C75 C80 179.7(8) .
C73 C74 C75 C76 0.4(11) .
C80 C75 C76 C71 -177.3(8) .
C74 C75 C76 C71 2.0(11) .
C80 C75 C76 C77 0.3(11) .
C74 C75 C76 C77 179.6(7) .
C72 C71 C76 C75 -3.1(10) .
C61 C71 C76 C75 179.1(7) .
C72 C71 C76 C77 179.5(7) .
C61 C71 C76 C77 1.6(11) .
C75 C76 C77 C78 0.0(11) .
C71 C76 C77 C78 177.6(7) .
C76 C77 C78 C79 -1.1(13) .
C77 C78 C79 C80 1.8(14) .
C78 C79 C80 C75 -1.5(14) .
C76 C75 C80 C79 0.4(13) .
C74 C75 C80 C79 -178.9(8) .
C62 N9 C81 C82 179.1(7) .
Yb2 N9 C81 C82 -3.4(9) .
C85 N11 C82 C83 2.1(9) .
Yb2 N11 C82 C83 173.3(5) .
Yb1 N11 C82 C83 -68.7(6) .
C85 N11 C82 C81 -172.6(7) .
Yb2 N11 C82 C81 -1.3(9) .
Yb1 N11 C82 C81 116.6(6) .
C85 N11 C82 Yb1 70.8(5) .
Yb2 N11 C82 Yb1 -117.9(4) .
N9 C81 C82 N11 3.3(11) .
N9 C81 C82 C83 -170.2(8) .
N9 C81 C82 Yb1 91.8(7) .
N4 Yb1 C82 N11 156.2(5) .
N3 Yb1 C82 N11 -44.4(5) .
N1 Yb1 C82 N11 179.3(6) .
N2 Yb1 C82 N11 -136.9(4) .
C53 Yb1 C82 N11 49.9(5) .
C85 Yb1 C82 N11 -38.7(4) .
C84 Yb1 C82 N11 -78.6(5) .
C54 Yb1 C82 N11 79.9(5) .
C83 Yb1 C82 N11 -117.0(7) .
C52 Yb1 C82 N11 35.1(5) .
N4 Yb1 C82 C83 -86.8(5) .
N3 Yb1 C82 C83 72.6(5) .
N1 Yb1 C82 C83 -63.7(9) .
N2 Yb1 C82 C83 -19.9(5) .
C53 Yb1 C82 C83 166.9(4) .
C85 Yb1 C82 C83 78.3(5) .
N11 Yb1 C82 C83 117.0(7) .
C84 Yb1 C82 C83 38.4(5) .
C54 Yb1 C82 C83 -163.0(5) .
C52 Yb1 C82 C83 152.1(5) .
N4 Yb1 C82 C81 41.7(5) .
N3 Yb1 C82 C81 -158.9(5) .
N1 Yb1 C82 C81 64.8(10) .
N2 Yb1 C82 C81 108.6(5) .
C53 Yb1 C82 C81 -64.6(6) .
C85 Yb1 C82 C81 -153.2(7) .
N11 Yb1 C82 C81 -114.5(8) .
C84 Yb1 C82 C81 166.9(7) .
C54 Yb1 C82 C81 -34.6(6) .
C83 Yb1 C82 C81 128.5(8) .
C52 Yb1 C82 C81 -79.4(6) .
N11 C82 C83 C84 -0.5(9) .
C81 C82 C83 C84 173.5(8) .
Yb1 C82 C83 C84 -68.0(6) .
N11 C82 C83 Yb1 67.6(6) .
C81 C82 C83 Yb1 -118.5(8) .
N4 Yb1 C83 C82 86.3(5) .
N3 Yb1 C83 C82 -121.2(4) .
N1 Yb1 C83 C82 154.8(4) .
N2 Yb1 C83 C82 159.4(5) .
C53 Yb1 C83 C82 -20.9(7) .
C85 Yb1 C83 C82 -74.1(5) .
N11 Yb1 C83 C82 -35.0(4) .
C84 Yb1 C83 C82 -111.5(7) .
C54 Yb1 C83 C82 23.3(6) .
C52 Yb1 C83 C82 -32.1(5) .
N4 Yb1 C83 C84 -162.3(5) .
N3 Yb1 C83 C84 -9.7(5) .
N1 Yb1 C83 C84 -93.8(5) .
N2 Yb1 C83 C84 -89.2(5) .
C53 Yb1 C83 C84 90.6(6) .
C85 Yb1 C83 C84 37.4(4) .
N11 Yb1 C83 C84 76.4(5) .
C54 Yb1 C83 C84 134.7(5) .
C82 Yb1 C83 C84 111.5(7) .
C52 Yb1 C83 C84 79.3(5) .
C82 C83 C84 C85 -1.4(9) .
Yb1 C83 C84 C85 -70.0(6) .
C82 C83 C84 Yb1 68.7(5) .
N4 Yb1 C84 C85 129.7(5) .
N3 Yb1 C84 C85 -77.3(5) .
N1 Yb1 C84 C85 -129.8(5) .
N2 Yb1 C84 C85 -166.3(5) .
C53 Yb1 C84 C85 -14.0(7) .
N11 Yb1 C84 C85 35.2(4) .
C54 Yb1 C84 C85 31.0(8) .
C82 Yb1 C84 C85 74.4(5) .
C83 Yb1 C84 C85 111.8(7) .
C52 Yb1 C84 C85 -1.8(6) .
N4 Yb1 C84 C83 17.9(5) .
N3 Yb1 C84 C83 170.9(5) .
N1 Yb1 C84 C83 118.4(5) .
N2 Yb1 C84 C83 81.9(4) .
C53 Yb1 C84 C83 -125.8(5) .
C85 Yb1 C84 C83 -111.8(7) .
N11 Yb1 C84 C83 -76.6(5) .
C54 Yb1 C84 C83 -80.8(7) .
C82 Yb1 C84 C83 -37.4(4) .
C52 Yb1 C84 C83 -113.6(4) .
C82 N11 C85 C84 -3.0(9) .
Yb2 N11 C85 C84 -172.4(6) .
Yb1 N11 C85 C84 68.4(6) .
C82 N11 C85 Yb1 -71.3(5) .
Yb2 N11 C85 Yb1 119.2(6) .
C83 C84 C85 N11 2.8(10) .
Yb1 C84 C85 N11 -68.3(6) .
C83 C84 C85 Yb1 71.0(6) .
N4 Yb1 C85 N11 55.9(5) .
N3 Yb1 C85 N11 -146.0(5) .
N1 Yb1 C85 N11 -160.7(4) .
N2 Yb1 C85 N11 130.0(5) .
C53 Yb1 C85 N11 -73.6(5) .
C84 Yb1 C85 N11 116.5(7) .
C54 Yb1 C85 N11 -45.4(6) .
C82 Yb1 C85 N11 38.8(4) .
C83 Yb1 C85 N11 78.4(5) .
C52 Yb1 C85 N11 -65.3(5) .
N4 Yb1 C85 C84 -60.6(6) .
N3 Yb1 C85 C84 97.6(5) .
N1 Yb1 C85 C84 82.9(7) .
N2 Yb1 C85 C84 13.5(5) .
C53 Yb1 C85 C84 169.9(5) .
N11 Yb1 C85 C84 -116.5(7) .
C54 Yb1 C85 C84 -161.9(5) .
C82 Yb1 C85 C84 -77.6(5) .
C83 Yb1 C85 C84 -38.1(5) .
C52 Yb1 C85 C84 178.3(5) .
C72 N10 C86 C87 157.5(7) .
Yb2 N10 C86 C87 4.0(9) .
C90 N12 C87 C88 -0.5(9) .
Yb2 N12 C87 C88 -178.0(5) .
C90 N12 C87 C86 -176.7(7) .
Yb2 N12 C87 C86 5.7(9) .
N10 C86 C87 N12 -6.8(11) .
N10 C86 C87 C88 178.0(8) .
N12 C87 C88 C89 0.0(10) .
C86 C87 C88 C89 175.6(9) .
C87 C88 C89 C90 0.5(10) .
C87 N12 C90 C89 0.8(10) .
Yb2 N12 C90 C89 177.4(6) .
C88 C89 C90 N12 -0.8(11) .
C96 C91 C92 C93 7.2(12) .
C101 C91 C92 C93 -171.9(8) .
C96 C91 C92 N13 -166.0(7) .
C101 C91 C92 N13 14.8(12) .
C111 N13 C92 C91 -131.5(8) .
Yb3 N13 C92 C91 68.1(9) .
C111 N13 C92 C93 55.0(9) .
Yb3 N13 C92 C93 -105.3(7) .
C91 C92 C93 C94 -6.6(12) .
N13 C92 C93 C94 166.8(8) .
C92 C93 C94 C95 0.7(13) .
C93 C94 C95 C100 -172.9(9) .
C93 C94 C95 C96 3.9(13) .
C92 C91 C96 C97 175.2(8) .
C101 C91 C96 C97 -5.7(13) .
C92 C91 C96 C95 -2.4(13) .
C101 C91 C96 C95 176.8(8) .
C94 C95 C96 C97 179.3(9) .
C100 C95 C96 C97 -3.7(13) .
C94 C95 C96 C91 -3.1(13) .
C100 C95 C96 C91 173.9(8) .
C91 C96 C97 C98 -173.4(9) .
C95 C96 C97 C98 4.2(14) .
C96 C97 C98 C99 -4.2(16) .
C97 C98 C99 C100 3.7(17) .
C98 C99 C100 C95 -3.3(17) .
C94 C95 C100 C99 -180.0(10) .
C96 C95 C100 C99 3.1(14) .
C92 C91 C101 C102 -82.6(10) .
C96 C91 C101 C102 98.3(10) .
C92 C91 C101 C106 103.7(9) .
C96 C91 C101 C106 -75.4(10) .
C106 C101 C102 N14 -167.9(7) .
C91 C101 C102 N14 18.4(12) .
C106 C101 C102 C103 5.1(12) .
C91 C101 C102 C103 -168.5(7) .
C116 N14 C102 C101 -136.7(8) .
Yb3 N14 C102 C101 66.0(10) .
C116 N14 C102 C103 50.2(11) .
Yb3 N14 C102 C103 -107.1(8) .
C101 C102 C103 C104 -2.8(13) .
N14 C102 C103 C104 170.4(8) .
C102 C103 C104 C105 -3.0(13) .
C103 C104 C105 C110 -171.3(9) .
C103 C104 C105 C106 6.2(13) .
C102 C101 C106 C107 174.5(8) .
C91 C101 C106 C107 -11.6(11) .
C102 C101 C106 C105 -1.9(11) .
C91 C101 C106 C105 171.9(7) .
C104 C105 C106 C107 179.8(8) .
C110 C105 C106 C107 -2.6(12) .
C104 C105 C106 C101 -3.7(11) .
C110 C105 C106 C101 173.9(7) .
C101 C106 C107 C108 -173.6(8) .
C105 C106 C107 C108 2.8(12) .
C106 C107 C108 C109 -0.7(13) .
C107 C108 C109 C110 -1.5(15) .
C108 C109 C110 C105 1.6(16) .
C104 C105 C110 C109 177.9(10) .
C106 C105 C110 C109 0.5(14) .
C92 N13 C111 C112 -168.3(6) .
Yb3 N13 C111 C112 -6.7(8) .
C115 N15 C112 C113 1.0(8) .
Yb3 N15 C112 C113 179.6(4) .
Yb4 N15 C112 C113 67.1(5) .
C115 N15 C112 C111 177.0(6) .
Yb3 N15 C112 C111 -4.5(8) .
Yb4 N15 C112 C111 -117.0(6) .
C115 N15 C112 Yb4 -66.0(4) .
Yb3 N15 C112 Yb4 112.5(3) .
N13 C111 C112 N15 7.8(10) .
N13 C111 C112 C113 -177.3(7) .
N13 C111 C112 Yb4 -85.3(7) .
N18 Yb4 C112 N15 35.4(4) .
N18 Yb4 C112 N15 -161.2(4) 2_756
N17 Yb4 C112 N15 177.3(7) .
N17 Yb4 C112 N15 132.1(4) 2_756
C114 Yb4 C112 N15 -83.7(4) 2_756
C114 Yb4 C112 N15 76.9(4) .
C113 Yb4 C112 N15 -52.3(4) 2_756
C113 Yb4 C112 N15 115.4(6) .
C115 Yb4 C112 N15 36.5(3) .
C115 Yb4 C112 N15 -83.0(4) 2_756
C112 Yb4 C112 N15 -38.6(3) 2_756
N18 Yb4 C112 C113 -80.0(5) .
N18 Yb4 C112 C113 83.4(4) 2_756
N17 Yb4 C112 C113 61.8(9) .
N17 Yb4 C112 C113 16.6(5) 2_756
C114 Yb4 C112 C113 160.8(4) 2_756
C114 Yb4 C112 C113 -38.6(4) .
C113 Yb4 C112 C113 -167.8(3) 2_756
C115 Yb4 C112 C113 -78.9(4) .
C115 Yb4 C112 C113 161.5(4) 2_756
C112 Yb4 C112 C113 -154.1(5) 2_756
N18 Yb4 C112 C111 152.7(5) .
N18 Yb4 C112 C111 -43.9(5) 2_756
N17 Yb4 C112 C111 -65.4(10) .
N17 Yb4 C112 C111 -110.6(5) 2_756
C114 Yb4 C112 C111 33.6(6) 2_756
C114 Yb4 C112 C111 -165.8(7) .
C113 Yb4 C112 C111 65.0(6) 2_756
C113 Yb4 C112 C111 -127.3(8) .
C115 Yb4 C112 C111 153.8(7) .
C115 Yb4 C112 C111 34.3(5) 2_756
C112 Yb4 C112 C111 78.7(5) 2_756
N15 C112 C113 C114 -2.1(8) .
C111 C112 C113 C114 -177.5(7) .
Yb4 C112 C113 C114 68.6(5) .
N15 C112 C113 Yb4 -70.8(5) .
C111 C112 C113 Yb4 113.9(8) .
N18 Yb4 C113 C112 114.6(4) .
N18 Yb4 C113 C112 -88.8(4) 2_756
N17 Yb4 C113 C112 -157.5(4) .
N17 Yb4 C113 C112 -163.0(5) 2_756
C114 Yb4 C113 C112 -26.6(6) 2_756
C114 Yb4 C113 C112 111.5(6) .
C113 Yb4 C113 C112 19.2(4) 2_756
C115 Yb4 C113 C112 72.8(4) .
C115 Yb4 C113 C112 -19.2(5) 2_756
C112 Yb4 C113 C112 29.4(6) 2_756
N18 Yb4 C113 C114 3.1(5) .
N18 Yb4 C113 C114 159.7(5) 2_756
N17 Yb4 C113 C114 90.9(5) .
N17 Yb4 C113 C114 85.5(5) 2_756
C114 Yb4 C113 C114 -138.1(6) 2_756
C113 Yb4 C113 C114 -92.3(4) 2_756
C115 Yb4 C113 C114 -38.8(4) .
C115 Yb4 C113 C114 -130.7(5) 2_756
C112 Yb4 C113 C114 -82.1(5) 2_756
C112 Yb4 C113 C114 -111.5(6) .
C112 C113 C114 C115 2.3(8) .
Yb4 C113 C114 C115 74.1(5) .
C112 C113 C114 Yb4 -71.8(5) .
N18 Yb4 C114 C115 73.7(5) .
N18 Yb4 C114 C115 -129.2(5) 2_756
N17 Yb4 C114 C115 129.5(5) .
N17 Yb4 C114 C115 165.3(5) 2_756
C114 Yb4 C114 C115 -30.1(4) 2_756
C113 Yb4 C114 C115 14.7(6) 2_756
C113 Yb4 C114 C115 -109.2(7) .
C115 Yb4 C114 C115 -47.4(6) 2_756
C112 Yb4 C114 C115 1.4(5) 2_756
C112 Yb4 C114 C115 -71.8(5) .
N18 Yb4 C114 C113 -177.1(5) .
N18 Yb4 C114 C113 -20.0(5) 2_756
N17 Yb4 C114 C113 -121.3(5) .
N17 Yb4 C114 C113 -85.5(5) 2_756
C114 Yb4 C114 C113 79.1(4) 2_756
C113 Yb4 C114 C113 123.9(6) 2_756
C115 Yb4 C114 C113 109.2(7) .
C115 Yb4 C114 C113 61.8(5) 2_756
C112 Yb4 C114 C113 110.7(5) 2_756
C112 Yb4 C114 C113 37.4(4) .
C112 N15 C115 C114 0.5(8) .
Yb3 N15 C115 C114 -177.6(5) .
Yb4 N15 C115 C114 -66.1(5) .
C112 N15 C115 Yb4 66.6(5) .
Yb3 N15 C115 Yb4 -111.5(5) .
C113 C114 C115 N15 -1.8(8) .
Yb4 C114 C115 N15 70.8(5) .
C113 C114 C115 Yb4 -72.6(5) .
N18 Yb4 C115 N15 142.6(4) .
N18 Yb4 C115 N15 -56.2(4) 2_756
N17 Yb4 C115 N15 161.1(4) .
N17 Yb4 C115 N15 -130.7(4) 2_756
C114 Yb4 C115 N15 47.1(5) 2_756
C114 Yb4 C115 N15 -116.2(7) .
C113 Yb4 C115 N15 74.4(4) 2_756
C113 Yb4 C115 N15 -76.6(4) .
C115 Yb4 C115 N15 25.5(3) 2_756
C112 Yb4 C115 N15 65.1(4) 2_756
C112 Yb4 C115 N15 -36.4(4) .
N18 Yb4 C115 C114 -101.1(5) .
N18 Yb4 C115 C114 60.1(5) 2_756
N17 Yb4 C115 C114 -82.6(6) .
N17 Yb4 C115 C114 -14.4(5) 2_756
C114 Yb4 C115 C114 163.3(3) 2_756
C113 Yb4 C115 C114 -169.4(4) 2_756
C113 Yb4 C115 C114 39.6(4) .
C115 Yb4 C115 C114 141.7(5) 2_756
C112 Yb4 C115 C114 -178.6(5) 2_756
C112 Yb4 C115 C114 79.8(5) .
C102 N14 C116 C117 -165.1(8) .
Yb3 N14 C116 C117 -4.6(10) .
C120 N16 C117 C116 179.4(8) .
Yb3 N16 C117 C116 -9.0(10) .
C120 N16 C117 C118 1.5(9) .
Yb3 N16 C117 C118 173.0(5) .
N14 C116 C117 N16 9.6(13) .
N14 C116 C117 C118 -172.9(8) .
N16 C117 C118 C119 -0.7(10) .
C116 C117 C118 C119 -178.4(9) .
C117 C118 C119 C120 -0.4(10) .
C117 N16 C120 C119 -1.7(9) .
Yb3 N16 C120 C119 -170.2(6) .
C118 C119 C120 N16 1.3(10) .
C126 C121 C122 C123 -4.6(12) .
C121 C121 C122 C123 179.2(8) 2_756
C126 C121 C122 N17 172.1(7) .
C121 C121 C122 N17 -4.1(12) 2_756
C131 N17 C122 C121 67.0(9) .
Yb4 N17 C122 C121 -88.8(8) .
C131 N17 C122 C123 -116.3(8) .
Yb4 N17 C122 C123 87.9(8) .
C121 C122 C123 C124 2.9(13) .
N17 C122 C123 C124 -173.7(8) .
C122 C123 C124 C125 0.6(14) .
C123 C124 C125 C130 172.1(11) .
C123 C124 C125 C126 -2.2(15) .
C122 C121 C126 C127 -173.7(9) .
C121 C121 C126 C127 2.4(13) 2_756
C122 C121 C126 C125 2.9(12) .
C121 C121 C126 C125 179.1(8) 2_756
C130 C125 C126 C121 -174.3(10) .
C124 C125 C126 C121 0.4(14) .
C130 C125 C126 C127 2.4(15) .
C124 C125 C126 C127 177.1(9) .
C121 C126 C127 C128 176.2(9) .
C125 C126 C127 C128 -0.4(15) .
C126 C127 C128 C129 -3.7(18) .
C127 C128 C129 C130 6(2) .
C128 C129 C130 C125 -4(2) .
C124 C125 C130 C129 -174.7(12) .
C126 C125 C130 C129 -0.2(19) .
C122 N17 C131 C132 -161.6(7) .
Yb4 N17 C131 C132 -2.8(9) .
C135 N18 C132 C133 -1.3(9) .
Yb4 N18 C132 C133 163.9(5) .
C135 N18 C132 C131 176.5(7) .
Yb4 N18 C132 C131 -18.3(9) .
N17 C131 C132 C133 -168.1(8) .
N17 C131 C132 N18 14.6(11) .
N18 C132 C133 C134 0.5(9) .
C131 C132 C133 C134 -177.0(8) .
C132 C133 C134 C135 0.5(9) .
C132 N18 C135 C134 1.6(9) .
Yb4 N18 C135 C134 -157.2(6) .
C133 C134 C135 N18 -1.4(9) .
C142 C137 C138 C139 0.0 .
C136 C137 C138 C139 -175.0(18) .
C137 C138 C139 C140 0.0 .
C138 C139 C140 C141 0.0 .
C139 C140 C141 C142 0.0 .
C140 C141 C142 C137 0.0 .
C138 C137 C142 C141 0.0 .
C136 C137 C142 C141 175.4(17) .
C148 C143 C144 C145 3(2) .
C143 C144 C145 C146 -7(2) .
C144 C145 C146 C147 5(2) .
C145 C146 C147 C148 1(2) .
C146 C147 C148 C143 -4(2) .
C144 C143 C148 C147 2.3(17) .

loop_
_platon_squeeze_void_nr
_platon_squeeze_void_average_x
_platon_squeeze_void_average_y
_platon_squeeze_void_average_z
_platon_squeeze_void_volume
_platon_squeeze_void_count_electrons
1 0.000 0.072 0.000 1430.9 252.2
2 0.500 -0.143 0.000 1430.9 252.2
3 0.296 0.038 0.396 13.5 2.9
4 0.704 0.038 0.603 13.5 2.7
5 0.155 0.022 0.425 5.6 0.6
6 0.844 0.022 0.575 5.2 0.5
7 0.204 0.538 0.603 13.5 2.7
8 0.796 0.538 0.396 13.5 2.9
9 0.344 0.522 0.575 5.2 0.5
10 0.655 0.522 0.425 5.6 0.6
